data_7720973
loop_
_publ_author_name
'Wen, Tao-Xiao'
'Liu, Jia-Chuan'
'Chen, Yan-Cong'
'Du, Shan-Nan'
'Wu, Si-Guo'
'Deng, Wei'
'Liu, Jun-Liang'
'Tong, Ming-Liang'

_publ_section_title
;
 Strongly axial monodentate carboxylate for dysprosium single-ion magnets.
;
_journal_issue 16
_journal_name_full 'Dalton transactions (Cambridge, England : 2003)'
_journal_page_first 6398
_journal_page_last 6406
_journal_paper_doi 10.1039/d6dt00585c
_journal_volume 55
_journal_year 2026
_chemical_formula_moiety 'C59 H85 Dy N5 O2 P2 S2, C24 H20 B'
_chemical_formula_sum 'C83 H105 B Dy N5 O2 P2 S2'
_chemical_formula_weight 1504.08
_space_group_crystal_system monoclinic
_space_group_IT_number 14
_space_group_name_Hall '-P 2ybc'
_space_group_name_H-M_alt 'P 1 21/c 1'
_atom_sites_solution_hydrogens geom
_atom_sites_solution_primary dual
_audit_creation_date 2026-02-04
_audit_creation_method
;
Olex2 1.5
(compiled 2025.07.13 svn.rb7424aed for OlexSys, GUI svn.r7314)
;
_audit_update_record
;
2026-02-05 deposited with the CCDC.	2026-03-24 downloaded from the CCDC.
;
_cell_angle_alpha 90
_cell_angle_beta 113.7300(10)
_cell_angle_gamma 90
_cell_formula_units_Z 4
_cell_length_a 19.0610(2)
_cell_length_b 22.3098(2)
_cell_length_c 19.3467(2)
_cell_measurement_reflns_used 27793
_cell_measurement_temperature 100.00(10)
_cell_measurement_theta_max 76.7860
_cell_measurement_theta_min 2.5300
_cell_volume 7531.54(14)
_computing_cell_refinement 'CrysAlisPro 1.171.43.98a (Rigaku OD, 2023)'
_computing_data_collection 'CrysAlisPro 1.171.43.98a (Rigaku OD, 2023)'
_computing_data_reduction 'CrysAlisPro 1.171.43.98a (Rigaku OD, 2023)'
_computing_molecular_graphics 'Olex2 1.5 (Dolomanov et al., 2009)'
_computing_publication_material 'Olex2 1.5 (Dolomanov et al., 2009)'
_computing_structure_refinement 'SHELXL 2018/1 (Sheldrick, 2015)'
_computing_structure_solution 'olex2.solve 1.5 (Bourhis et al., 2015)'
_diffrn_ambient_environment N~2~
_diffrn_ambient_temperature 100.00(10)
_diffrn_detector 'Hybrid Pixel Array Detector'
_diffrn_detector_area_resol_mean 10.0000
_diffrn_detector_type HyPix
_diffrn_measured_fraction_theta_full 0.999
_diffrn_measured_fraction_theta_max 0.982
_diffrn_measurement_details
;
List of Runs (angles in degrees, time in seconds):

  # Type    Start    End  Width  t~exp~   \w     \q     \k     \f   Frames
#--------------------------------------------------------------------------
  1  \w    -71.00 -46.00   0.50    0.25    --  -97.00  59.00-147.00   50
  2  \w    -51.00 -23.00   0.50    0.25    --  -97.00  61.00   0.00   56
  3  \w    -46.00 -21.00   0.50    0.25    --  -97.00  45.00  30.00   50
  4  \w    -54.00 -26.00   0.50    0.25    --  -97.00  45.00  60.00   56
  5  \w    -36.00  21.00   0.50    0.05    --   43.01 -19.00 -90.00  114
  6  \w    112.00 168.00   0.50    0.25    --  113.75 125.00  90.00  112
  7  \w     36.00  65.00   0.50    0.05    --   43.01 -59.00  72.00   58
  8  \w    -25.00   9.00   0.50    0.05    --   43.01 -59.00  72.00   68
  9  \w    -37.00   0.00   0.50    0.05    --   43.01 -19.00  90.00   74
 10  \w   -147.00-122.00   0.50    0.25    --  -97.00 -59.00  72.00   50
 11  \w    -76.00 -51.00   0.50    0.05    --  -43.01-179.00-150.00   50
 12  \w    -93.00 -68.00   0.50    0.05    --  -43.01 -59.00  72.00   50
 13  \w     41.00  66.00   0.50    0.25    --  113.75 -61.00 -90.00   50
 14  \w     41.00  66.00   0.50    0.25    --  113.75 -61.00 -60.00   50
 15  \w     41.00 102.00   0.50    0.25    --  113.75 -77.00  30.00  122
 16  \w     41.00  66.00   0.50    0.25    --  113.75 -61.00  90.00   50
 17  \w     41.00  66.00   0.50    0.25    --  113.75 -61.00 150.00   50
 18  \w     42.00  67.00   0.50    0.25    --  113.75 -61.00 120.00   50
 19  \w     41.00  66.00   0.50    0.25    --  113.75 -61.00  60.00   50
 20  \w     41.00  66.00   0.50    0.25    --  113.75 -61.00  30.00   50
 21  \w     41.00  66.00   0.50    0.25    --  113.75 -61.00 -30.00   50
 22  \w     41.00  66.00   0.50    0.25    --  113.75 -61.00-150.00   50
 23  \w     64.00 112.00   0.50    0.25    --  113.75-125.00 -60.00   96
 24  \w     73.00 104.00   0.50    0.25    --  113.75 -95.00   0.00   62
 25  \w     42.00  70.00   0.50    0.25    --  113.75 -95.00 150.00   56
 26  \w     74.00  99.00   0.50    0.25    --  113.75 -95.00 150.00   50
 27  \w     99.00 132.00   0.50    0.25    --  113.75  45.00 120.00   66
 28  \w    120.00 174.00   0.50    0.25    --  113.75  61.00 150.00  108
 29  \w     86.00 170.00   0.50    0.25    --  113.75  77.00 -90.00  168
 30  \w     99.00 125.00   0.50    0.25    --  113.75  61.00-120.00   52
 31  \w    138.00 166.00   0.50    0.25    --  113.75  61.00-120.00   56
 32  \w    139.00 165.00   0.50    0.25    --  113.75  77.00-180.00   52
 33  \w     85.00 115.00   0.50    0.25    --  113.75  77.00-180.00   60
 34  \w     93.00 170.00   0.50    0.25    --  113.75  59.00-147.00  154
 35  \w     93.00 166.00   0.50    0.25    --  113.75  45.00-180.00  146
 36  \w     22.00 116.00   0.50    0.05    --   43.01  59.00-147.00  188
 37  \w    140.00 172.00   0.50    0.25    --  113.75  45.00 120.00   64
;
_diffrn_measurement_device 'four-circle diffractometer'
_diffrn_measurement_device_type 'ROD, Synergy Custom system, HyPix'
_diffrn_measurement_method '\w scans'
_diffrn_orient_matrix_type 'CrysAlisPro convention (1999,Acta A55,543-557)'
_diffrn_orient_matrix_UB_11 -0.0714323000
_diffrn_orient_matrix_UB_12 0.0381419000
_diffrn_orient_matrix_UB_13 -0.0124237000
_diffrn_orient_matrix_UB_21 -0.0059634000
_diffrn_orient_matrix_UB_22 -0.0293302000
_diffrn_orient_matrix_UB_23 0.0695938000
_diffrn_orient_matrix_UB_31 0.0515309000
_diffrn_orient_matrix_UB_32 0.0494741000
_diffrn_orient_matrix_UB_33 0.0507364000
_diffrn_radiation_monochromator mirror
_diffrn_radiation_probe x-ray
_diffrn_radiation_type 'Cu K\a'
_diffrn_radiation_wavelength 1.54184
_diffrn_reflns_av_R_equivalents 0.0338
_diffrn_reflns_av_unetI/netI 0.0308
_diffrn_reflns_Laue_measured_fraction_full 0.999
_diffrn_reflns_Laue_measured_fraction_max 0.982
_diffrn_reflns_limit_h_max 23
_diffrn_reflns_limit_h_min -24
_diffrn_reflns_limit_k_max 28
_diffrn_reflns_limit_k_min -24
_diffrn_reflns_limit_l_max 24
_diffrn_reflns_limit_l_min -24
_diffrn_reflns_number 60120
_diffrn_reflns_point_group_measured_fraction_full 0.999
_diffrn_reflns_point_group_measured_fraction_max 0.982
_diffrn_reflns_theta_full 67.684
_diffrn_reflns_theta_max 77.897
_diffrn_reflns_theta_min 2.532
_diffrn_source 'Rotating-anode X-ray tube'
_diffrn_source_type 'Rigaku (Cu) X-ray Source'
_exptl_absorpt_coefficient_mu 6.609
_exptl_absorpt_correction_T_max 1.00000
_exptl_absorpt_correction_T_min 0.65993
_exptl_absorpt_correction_type multi-scan
_exptl_absorpt_process_details
;
CrysAlisPro 1.171.43.98a (Rigaku Oxford Diffraction, 2023)
Empirical absorption correction using spherical harmonics,
implemented in SCALE3 ABSPACK scaling algorithm.
;
_exptl_crystal_colour orange
_exptl_crystal_colour_primary orange
_exptl_crystal_density_diffrn 1.326
_exptl_crystal_description plate
_exptl_crystal_F_000 3148
_exptl_crystal_size_max 0.1
_exptl_crystal_size_mid 0.1
_exptl_crystal_size_min 0.03
_refine_diff_density_max 1.310
_refine_diff_density_min -0.996
_refine_diff_density_rms 0.069
_refine_ls_extinction_method none
_refine_ls_goodness_of_fit_ref 1.032
_refine_ls_hydrogen_treatment constr
_refine_ls_matrix_type full
_refine_ls_number_parameters 1188
_refine_ls_number_reflns 15826
_refine_ls_number_restraints 0
_refine_ls_restrained_S_all 1.032
_refine_ls_R_factor_all 0.0441
_refine_ls_R_factor_gt 0.0401
_refine_ls_shift/su_max 0.003
_refine_ls_shift/su_mean 0.000
_refine_ls_structure_factor_coef Fsqd
_refine_ls_weighting_details 'w=1/[\s^2^(Fo^2^)+(0.0600P)^2^+6.1402P] where P=(Fo^2^+2Fc^2^)/3'
_refine_ls_weighting_scheme calc
_refine_ls_wR_factor_gt 0.1024
_refine_ls_wR_factor_ref 0.1050
_reflns_Friedel_coverage 0.000
_reflns_number_gt 14502
_reflns_number_total 15826
_reflns_threshold_expression 'I > 2\s(I)'
_cod_data_source_file d6dt00585c2.cif
_cod_data_source_block '[Dy(DABBT)(Cy3PO)2](BPh4)'
_cod_database_code 7720973
_shelx_shelxl_version_number 2018/1
_chemical_oxdiff_formula CHONSPDy
_chemical_oxdiff_usercomment CHONSPDy
_shelx_space_group_comment
;
The symmetry employed for this shelxl refinement is uniquely defined
by the following loop, which should always be used as a source of
symmetry information in preference to the above space-group names.
They are only intended as comments.
;
_shelx_estimated_absorpt_t_max 0.826
_shelx_estimated_absorpt_t_min 0.558
_olex2_refinement_description
;
1. Fixed Uiso
 At 1.2 times of:
  All C(H) groups, All C(H,H) groups, All C(H,H,H,H) groups
 At 1.5 times of:
  All C(H,H,H) groups
2. Uiso/Uaniso restraints and constraints
Uanis(N1) = Uanis(N1A)
Uanis(N3) = Uanis(N3A)
Uanis(C28) = Uanis(C28A)
Uanis(C27) = Uanis(C27A)
Uanis(N2A) = Uanis(N2)
3. Others
 Sof(S1A)=Sof(S2A)=Sof(N1A)=Sof(N2A)=Sof(N3A)=Sof(N4A)=Sof(N5A)=Sof(C24A)=
 Sof(C23A)=Sof(H23A)=Sof(C22A)=Sof(H22A)=Sof(C21A)=Sof(H21A)=Sof(C20A)=
 Sof(H20A)=Sof(C19A)=Sof(H19A)=Sof(C25A)=Sof(C26A)=Sof(H26D)=Sof(H26E)=
 Sof(H26F)=Sof(C27A)=Sof(C28A)=Sof(C29A)=Sof(H29A)=Sof(C30A)=Sof(H30A)=
 Sof(C31A)=Sof(H31A)=Sof(C32A)=Sof(C33A)=Sof(C34A)=Sof(H34D)=Sof(H34E)=
 Sof(H34F)=Sof(C35A)=Sof(C40A)=Sof(H40A)=Sof(C41A)=Sof(H41A)=Sof(C36A)=
 Sof(C37A)=Sof(H37A)=Sof(C38A)=Sof(H38A)=Sof(C39A)=Sof(H39A)=1-FVAR(1)
 Sof(S1)=Sof(S2)=Sof(N1)=Sof(N2)=Sof(N3)=Sof(N4)=Sof(N5)=Sof(C24)=Sof(C23)=
 Sof(H23)=Sof(C22)=Sof(H22)=Sof(C21)=Sof(H21)=Sof(C20)=Sof(H20)=Sof(C19)=
 Sof(H19)=Sof(C25)=Sof(C26)=Sof(H26A)=Sof(H26B)=Sof(H26C)=Sof(C27)=Sof(C28)=
 Sof(C29)=Sof(H29)=Sof(C30)=Sof(H30)=Sof(C31)=Sof(H31)=Sof(C32)=Sof(C33)=
 Sof(C34)=Sof(H34A)=Sof(H34B)=Sof(H34C)=Sof(C35)=Sof(C36)=Sof(C37)=Sof(H37)=
 Sof(C38)=Sof(H38)=Sof(C39)=Sof(H39)=Sof(C40)=Sof(H40)=Sof(C41)=Sof(H41)=FVAR(1)
 Fixed Sof: H13A(0.5) H13B(0.5) H13C(0.5) H13D(0.5) C14(0.5) H14A(0.5)
 H14B(0.5) C14A(0.5) H14C(0.5) H14D(0.5) C15(0.5) H15A(0.5) H15B(0.5) C15A(0.5)
 H15C(0.5) H15D(0.5) C16(0.5) H16A(0.5) H16B(0.5) C16A(0.5) H16C(0.5) H16D(0.5)
 C17(0.5) H17A(0.5) H17B(0.5) C17A(0.5) H17C(0.5) H17D(0.5) H18(0.5) H18A(0.5)
 C42(0.5) H42A(0.5) H42B(0.5) C42A(0.5) H42C(0.5) H42D(0.5) H43C(0.5) H43D(0.5)
 H43A(0.5) H43B(0.5) C44(0.5) H44A(0.5) H44B(0.5) C44A(0.5) H44C(0.5) H44D(0.5)
 H45A(0.5) H45B(0.5) H45C(0.5) H45D(0.5) H47(0.5) H47A(0.5) C48(0.5) H48A(0.5)
 H48B(0.5) C48A(0.5) H48C(0.5) H48D(0.5) H49A(0.5) H49B(0.5) H49C(0.5)
 H49D(0.5) C50(0.5) H50A(0.5) H50B(0.5) C50A(0.5) H50C(0.5) H50D(0.5) C51(0.5)
 H51A(0.5) H51B(0.5) C51A(0.5) H51C(0.5) H51D(0.5) H52C(0.5) H52D(0.5)
 H52A(0.5) H52B(0.5) H53(0.5) H53A(0.5) C60(0.5) H60(0.5) C60A(0.5) H60A(0.5)
 C61(0.5) H61(0.5) C61A(0.5) H61A(0.5) C62(0.5) H62(0.5) C62A(0.5) H62A(0.5)
 C63(0.5) H63(0.5) C63A(0.5) H63A(0.5) C64(0.5) H64(0.5) C64A(0.5) H64A(0.5)
4.a Ternary CH refined with riding coordinates:
 C6(H6), C12(H12), C18(H18), C18(H18A), C47(H47), C47(H47A), C53(H53),
 C53(H53A), C59(H59)
4.b Secondary CH2 refined with riding coordinates:
 C1(H1A,H1B), C2(H2A,H2B), C3(H3A,H3B), C4(H4A,H4B), C5(H5A,H5B), C7(H7A,H7B),
 C8(H8A,H8B), C9(H9A,H9B), C10(H10A,H10B), C11(H11A,H11B), C13(H13A,H13B),
 C13(H13C,H13D), C14(H14A,H14B), C14A(H14C,H14D), C15(H15A,H15B), C15A(H15C,
 H15D), C16(H16A,H16B), C16A(H16C,H16D), C17(H17A,H17B), C17A(H17C,H17D),
 C42(H42A,H42B), C42A(H42C,H42D), C43(H43C,H43D), C43(H43A,H43B), C44(H44A,
 H44B), C44A(H44C,H44D), C45(H45A,H45B), C45(H45C,H45D), C46(H46A,H46B),
 C48(H48A,H48B), C48A(H48C,H48D), C49(H49A,H49B), C49(H49C,H49D), C50(H50A,
 H50B), C50A(H50C,H50D), C51(H51A,H51B), C51A(H51C,H51D), C52(H52C,H52D),
 C52(H52A,H52B), C54(H54A,H54B), C55(H55A,H55B), C56(H56A,H56B), C57(H57A,H57B),
  C58(H58A,H58B)
4.c Aromatic/amide H refined with riding coordinates:
 C23(H23), C22(H22), C21(H21), C20(H20), C19(H19), C23A(H23A), C22A(H22A),
 C21A(H21A), C20A(H20A), C19A(H19A), C29(H29), C29A(H29A), C30(H30), C30A(H30A),
  C31(H31), C31A(H31A), C37(H37), C38(H38), C39(H39), C40(H40), C40A(H40A),
 C41A(H41A), C37A(H37A), C38A(H38A), C39A(H39A), C41(H41), C60(H60), C60A(H60A),
  C61(H61), C61A(H61A), C62(H62), C62A(H62A), C63(H63), C63A(H63A), C64(H64),
 C64A(H64A), C66(H66), C67(H67), C68(H68), C69(H69), C70(H70), C72(H72),
 C73(H73), C74(H74), C75(H75), C76(H76), C78(H78), C79(H79), C80(H80), C81(H81),
  C82(H82)
4.d Fitted hexagon refined as free rotating group:
 C24(C23,C22,C21,C20,C19), C24A(C23A,C22A,C21A,C20A,C19A), C40A(C41A,C36A,C37A,
 C38A,C39A), C71(C66,C67,C68,C69,C70)
4.e Idealised Me refined as rotating group:
 C26(H26A,H26B,H26C), C26A(H26D,H26E,H26F), C34(H34A,H34B,H34C), C34A(H34D,
 H34E,H34F)
;
_olex2_submission_special_instructions 'No special instructions were received'
_oxdiff_exptl_absorpt_empirical_details
;
Empirical correction (ABSPACK) includes:
- Absorption correction using spherical harmonics
- Frame scaling
;
_oxdiff_exptl_absorpt_empirical_full_max 1.372
_oxdiff_exptl_absorpt_empirical_full_min 0.750

loop_
_space_group_symop_operation_xyz
'x, y, z'
'-x, y+1/2, -z+1/2'
'-x, -y, -z'
'x, -y-1/2, z-1/2'

loop_
_atom_site_label
_atom_site_type_symbol
_atom_site_fract_x
_atom_site_fract_y
_atom_site_fract_z
_atom_site_U_iso_or_equiv
_atom_site_adp_type
_atom_site_occupancy
_atom_site_site_symmetry_order
_atom_site_calc_flag
_atom_site_refinement_flags_posn
_atom_site_refinement_flags_adp
_atom_site_refinement_flags_occupancy
_atom_site_disorder_assembly
_atom_site_disorder_group
Dy1 Dy 0.71917(2) 0.79052(2) 0.32024(2) 0.02589(5) Uani 1 1 d . . . . .
S1 S 0.6764(4) 0.8267(3) 0.4314(4) 0.0319(10) Uani 0.573(5) 1 d . . P A 1
S1A S 0.6628(6) 0.8340(5) 0.4235(5) 0.0331(14) Uani 0.427(5) 1 d . . P A 2
S2 S 0.73952(15) 0.67722(12) 0.37455(16) 0.0325(5) Uani 0.573(5) 1 d . . P A 1
S2A S 0.7349(2) 0.68080(16) 0.39778(19) 0.0296(6) Uani 0.427(5) 1 d . . P A 2
P1 P 0.92471(4) 0.82915(3) 0.43018(4) 0.03437(15) Uani 1 1 d . . . . .
P2 P 0.51998(3) 0.75042(3) 0.19131(3) 0.02543(12) Uani 1 1 d . . . . .
O1 O 0.84151(10) 0.81268(8) 0.38523(11) 0.0334(4) Uani 1 1 d . . . . .
O2 O 0.60238(9) 0.76897(8) 0.23704(9) 0.0255(3) Uani 1 1 d . . . . .
N1 N 0.6672(13) 0.9357(10) 0.3449(9) 0.023(2) Uani 0.573(5) 1 d . . P A 1
N1A N 0.6664(19) 0.9303(15) 0.3599(14) 0.023(2) Uani 0.427(5) 1 d . . P A 2
N2A N 0.6873(17) 0.9028(12) 0.3113(12) 0.0193(16) Uani 0.427(5) 1 d . . P A 2
N2 N 0.6876(12) 0.8952(8) 0.2975(8) 0.0193(16) Uani 0.573(5) 1 d . . P A 1
N3 N 0.7290(9) 0.8416(4) 0.2098(10) 0.024(2) Uani 0.573(5) 1 d . . P A 1
N3A N 0.7308(13) 0.8244(7) 0.2096(15) 0.024(2) Uani 0.427(5) 1 d . . P A 2
N4 N 0.7603(5) 0.7235(4) 0.2376(5) 0.0247(16) Uani 0.573(5) 1 d . . P A 1
N4A N 0.7580(7) 0.7126(6) 0.2584(6) 0.025(2) Uani 0.427(5) 1 d . . P A 2
N5 N 0.7766(4) 0.6646(3) 0.2513(4) 0.0308(14) Uani 0.573(5) 1 d . . P A 1
N5A N 0.7792(4) 0.6531(4) 0.2810(5) 0.025(2) Uani 0.427(5) 1 d . . P A 2
C1 C 0.9351(2) 0.86735(16) 0.5724(2) 0.0543(8) Uani 1 1 d . . . . .
H1A H 0.981983 0.843064 0.597587 0.065 Uiso 1 1 calc R U . . .
H1B H 0.890258 0.841385 0.564027 0.065 Uiso 1 1 calc R U . . .
C2 C 0.9354(3) 0.91970(17) 0.6234(2) 0.0568(9) Uani 1 1 d . . . . .
H2A H 0.936014 0.903854 0.671476 0.068 Uiso 1 1 calc R U . . .
H2B H 0.982623 0.943598 0.635363 0.068 Uiso 1 1 calc R U . . .
C3 C 0.8661(2) 0.95992(17) 0.5867(2) 0.0539(8) Uani 1 1 d . . . . .
H3A H 0.818757 0.937057 0.578014 0.065 Uiso 1 1 calc R U . . .
H3B H 0.869007 0.993949 0.620640 0.065 Uiso 1 1 calc R U . . .
C4 C 0.8636(2) 0.98308(16) 0.5130(2) 0.0565(9) Uani 1 1 d . . . . .
H4A H 0.908894 1.008815 0.522447 0.068 Uiso 1 1 calc R U . . .
H4B H 0.817111 1.007855 0.488164 0.068 Uiso 1 1 calc R U . . .
C5 C 0.8631(2) 0.93135(16) 0.4607(2) 0.0542(9) Uani 1 1 d . . . . .
H5A H 0.815226 0.908024 0.447514 0.065 Uiso 1 1 calc R U . . .
H5B H 0.863299 0.948014 0.413338 0.065 Uiso 1 1 calc R U . . .
C6 C 0.93160(16) 0.88951(13) 0.49640(16) 0.0375(6) Uani 1 1 d . . . . .
H6 H 0.979302 0.912888 0.505623 0.045 Uiso 1 1 calc R U . . .
C7 C 0.9468(4) 0.9142(2) 0.3358(3) 0.0889(18) Uani 1 1 d . . . . .
H7A H 0.960254 0.943645 0.377414 0.107 Uiso 1 1 calc R U . . .
H7B H 0.890637 0.915902 0.306263 0.107 Uiso 1 1 calc R U . . .
C8 C 0.9887(5) 0.9309(3) 0.2837(3) 0.113(3) Uani 1 1 d . . . . .
H8A H 0.973074 0.971476 0.262523 0.136 Uiso 1 1 calc R U . . .
H8B H 1.044812 0.930998 0.313565 0.136 Uiso 1 1 calc R U . . .
C9 C 0.9681(5) 0.8849(2) 0.2194(3) 0.108(2) Uani 1 1 d . . . . .
H9A H 0.912435 0.886949 0.187690 0.129 Uiso 1 1 calc R U . . .
H9B H 0.995778 0.894896 0.187218 0.129 Uiso 1 1 calc R U . . .
C10 C 0.9883(4) 0.8240(3) 0.2492(3) 0.0909(17) Uani 1 1 d . . . . .
H10A H 1.044773 0.820796 0.275487 0.109 Uiso 1 1 calc R U . . .
H10B H 0.971293 0.795202 0.206609 0.109 Uiso 1 1 calc R U . . .
C11 C 0.9522(3) 0.8071(2) 0.3037(3) 0.0646(11) Uani 1 1 d . . . . .
H11A H 0.972139 0.767548 0.326336 0.078 Uiso 1 1 calc R U . . .
H11B H 0.896070 0.803293 0.275329 0.078 Uiso 1 1 calc R U . . .
C12 C 0.9687(2) 0.85356(19) 0.3673(2) 0.0601(10) Uani 1 1 d . . . . .
H12 H 1.025341 0.853873 0.397410 0.072 Uiso 1 1 calc R U . . .
C13 C 0.9403(4) 0.7246(2) 0.5139(3) 0.096(2) Uani 1 1 d . . . . .
H13A H 0.890116 0.709584 0.477549 0.116 Uiso 0.5 1 calc R U P B 1
H13B H 0.933572 0.745106 0.556197 0.116 Uiso 0.5 1 calc R U P B 1
H13C H 0.884408 0.729833 0.485214 0.116 Uiso 0.5 1 calc R U P C 2
H13D H 0.952538 0.742112 0.564442 0.116 Uiso 0.5 1 calc R U P C 2
C14 C 0.9536(7) 0.6561(4) 0.5264(6) 0.089(4) Uani 0.5 1 d . . P D 2
H14A H 0.926045 0.639501 0.555933 0.107 Uiso 0.5 1 calc R U P D 2
H14B H 0.937666 0.634283 0.477928 0.107 Uiso 0.5 1 calc R U P D 2
C14A C 1.0030(6) 0.6719(4) 0.5432(7) 0.083(4) Uani 0.5 1 d . . P D 1
H14C H 0.984483 0.639956 0.567204 0.099 Uiso 0.5 1 calc R U P D 1
H14D H 1.010694 0.654102 0.499856 0.099 Uiso 0.5 1 calc R U P D 1
C15 C 1.0392(7) 0.6536(5) 0.5704(6) 0.081(3) Uani 0.5 1 d . . P D 2
H15A H 1.051580 0.671322 0.620845 0.098 Uiso 0.5 1 calc R U P D 2
H15B H 1.055126 0.611052 0.577865 0.098 Uiso 0.5 1 calc R U P D 2
C15A C 1.0813(4) 0.6974(4) 0.6019(5) 0.059(2) Uani 0.5 1 d . . P D 1
H15C H 1.071936 0.720094 0.641326 0.070 Uiso 0.5 1 calc R U P D 1
H15D H 1.115960 0.663615 0.626757 0.070 Uiso 0.5 1 calc R U P D 1
C16 C 1.0823(5) 0.6831(5) 0.5370(6) 0.081(3) Uani 0.5 1 d . . P D 2
H16A H 1.074057 0.663791 0.488243 0.097 Uiso 0.5 1 calc R U P D 2
H16B H 1.137506 0.680220 0.570282 0.097 Uiso 0.5 1 calc R U P D 2
C16A C 1.1170(4) 0.7348(4) 0.5683(4) 0.0559(18) Uani 0.5 1 d . . P D 1
H16C H 1.129242 0.711304 0.531129 0.067 Uiso 0.5 1 calc R U P D 1
H16D H 1.165881 0.749326 0.607456 0.067 Uiso 0.5 1 calc R U P D 1
C17 C 1.0562(5) 0.7562(5) 0.5223(6) 0.064(2) Uani 0.5 1 d . . P D 2
H17A H 1.069240 0.776114 0.571609 0.077 Uiso 0.5 1 calc R U P D 2
H17B H 1.085651 0.776078 0.496724 0.077 Uiso 0.5 1 calc R U P D 2
C17A C 1.0673(4) 0.7894(4) 0.5278(5) 0.0472(18) Uani 0.5 1 d . . P D 1
H17C H 1.087858 0.808336 0.493510 0.057 Uiso 0.5 1 calc R U P D 1
H17D H 1.067159 0.819661 0.565216 0.057 Uiso 0.5 1 calc R U P D 1
C18 C 0.9766(2) 0.7633(2) 0.4776(2) 0.0690(12) Uani 1 1 d . . . . .
H18 H 0.980806 0.738148 0.436681 0.083 Uiso 0.5 1 calc R U P D 1
H18A H 0.971126 0.737955 0.433111 0.083 Uiso 0.5 1 calc R U P D 2
C24 C 0.6436(5) 0.9488(3) 0.4568(4) 0.043(3) Uani 0.573(5) 1 d G . P A 1
C23 C 0.6465(6) 1.0102(3) 0.4460(5) 0.054(3) Uani 0.573(5) 1 d G . P A 1
H23 H 0.653697 1.024996 0.403318 0.065 Uiso 0.573(5) 1 calc R U P A 1
C22 C 0.6387(5) 1.0501(2) 0.4978(5) 0.077(4) Uani 0.573(5) 1 d G . P A 1
H22 H 0.640688 1.092030 0.490442 0.092 Uiso 0.573(5) 1 calc R U P A 1
C21 C 0.6281(4) 1.0285(3) 0.5603(4) 0.108(5) Uani 0.573(5) 1 d G . P A 1
H21 H 0.622867 1.055696 0.595694 0.129 Uiso 0.573(5) 1 calc R U P A 1
C20 C 0.6253(4) 0.9671(3) 0.5711(3) 0.104(4) Uani 0.573(5) 1 d G . P A 1
H20 H 0.618056 0.952328 0.613823 0.124 Uiso 0.573(5) 1 calc R U P A 1
C19 C 0.6330(4) 0.9273(2) 0.5193(3) 0.068(2) Uani 0.573(5) 1 d G . P A 1
H19 H 0.631065 0.885292 0.526700 0.081 Uiso 0.573(5) 1 calc R U P A 1
C24A C 0.6368(5) 0.9437(4) 0.4607(5) 0.039(4) Uani 0.427(5) 1 d G . P A 2
C23A C 0.6531(7) 1.0047(4) 0.4654(7) 0.036(2) Uani 0.427(5) 1 d G . P A 2
H23A H 0.682324 1.020876 0.439946 0.044 Uiso 0.427(5) 1 calc R U P A 2
C22A C 0.6267(6) 1.0420(3) 0.5072(6) 0.058(3) Uani 0.427(5) 1 d G . P A 2
H22A H 0.637806 1.083704 0.510430 0.069 Uiso 0.427(5) 1 calc R U P A 2
C21A C 0.5839(4) 1.0184(3) 0.5445(4) 0.053(2) Uani 0.427(5) 1 d G . P A 2
H21A H 0.565866 1.043896 0.573076 0.063 Uiso 0.427(5) 1 calc R U P A 2
C20A C 0.5676(4) 0.9574(3) 0.5398(3) 0.055(2) Uani 0.427(5) 1 d G . P A 2
H20A H 0.538443 0.941260 0.565237 0.066 Uiso 0.427(5) 1 calc R U P A 2
C19A C 0.5941(4) 0.9201(3) 0.4979(3) 0.0403(18) Uani 0.427(5) 1 d G . P A 2
H19A H 0.582961 0.878431 0.494753 0.048 Uiso 0.427(5) 1 calc R U P A 2
C25 C 0.6603(9) 0.9092(6) 0.4020(9) 0.021(3) Uani 0.573(5) 1 d . . P A 1
C25A C 0.6593(12) 0.9002(11) 0.4148(14) 0.026(5) Uani 0.427(5) 1 d . . P A 2
C26 C 0.6619(13) 0.9923(10) 0.2321(12) 0.062(5) Uani 0.573(5) 1 d . . P A 1
H26A H 0.616791 0.992464 0.184063 0.093 Uiso 0.573(5) 1 calc R U P A 1
H26B H 0.702527 1.016647 0.227274 0.093 Uiso 0.573(5) 1 calc R U P A 1
H26C H 0.648267 1.008995 0.271862 0.093 Uiso 0.573(5) 1 calc R U P A 1
C26A C 0.6756(15) 0.9906(9) 0.2276(12) 0.049(5) Uani 0.427(5) 1 d . . P A 2
H26D H 0.715324 1.008573 0.214115 0.074 Uiso 0.427(5) 1 calc R U P A 2
H26E H 0.679017 1.007377 0.275668 0.074 Uiso 0.427(5) 1 calc R U P A 2
H26F H 0.625015 0.999355 0.188041 0.074 Uiso 0.427(5) 1 calc R U P A 2
C27 C 0.6893(12) 0.9305(8) 0.2517(7) 0.0261(18) Uani 0.573(5) 1 d . . P A 1
C27A C 0.6875(17) 0.9218(12) 0.2355(11) 0.0261(18) Uani 0.427(5) 1 d . . P A 2
C28 C 0.7092(7) 0.8998(3) 0.1932(8) 0.0249(16) Uani 0.573(5) 1 d . . P A 1
C28A C 0.7105(11) 0.8812(6) 0.1894(11) 0.0249(16) Uani 0.427(5) 1 d . . P A 2
C29 C 0.7081(5) 0.9272(3) 0.1283(5) 0.0364(17) Uani 0.573(5) 1 d . . P A 1
H29 H 0.694777 0.968308 0.118789 0.044 Uiso 0.573(5) 1 calc R U P A 1
C29A C 0.7079(7) 0.9026(5) 0.1191(7) 0.039(2) Uani 0.427(5) 1 d . . P A 2
H29A H 0.694234 0.942934 0.103682 0.047 Uiso 0.427(5) 1 calc R U P A 2
C30 C 0.7267(4) 0.8936(4) 0.0773(4) 0.0419(17) Uani 0.573(5) 1 d . . P A 1
H30 H 0.725626 0.911482 0.032350 0.050 Uiso 0.573(5) 1 calc R U P A 1
C30A C 0.7257(6) 0.8630(7) 0.0746(5) 0.039(2) Uani 0.427(5) 1 d . . P A 2
H30A H 0.725422 0.876203 0.027865 0.047 Uiso 0.427(5) 1 calc R U P A 2
C31 C 0.7465(5) 0.8342(4) 0.0929(4) 0.0367(16) Uani 0.573(5) 1 d . . P A 1
H31 H 0.759155 0.810610 0.058640 0.044 Uiso 0.573(5) 1 calc R U P A 1
C31A C 0.7437(6) 0.8050(6) 0.0963(5) 0.040(2) Uani 0.427(5) 1 d . . P A 2
H31A H 0.754458 0.777636 0.064153 0.048 Uiso 0.427(5) 1 calc R U P A 2
C32 C 0.7479(6) 0.8092(4) 0.1593(6) 0.0296(17) Uani 0.573(5) 1 d . . P A 1
C32A C 0.7464(7) 0.7860(6) 0.1663(6) 0.026(2) Uani 0.427(5) 1 d . . P A 2
C33 C 0.7679(4) 0.7452(4) 0.1793(5) 0.0256(16) Uani 0.573(5) 1 d . . P A 1
C33A C 0.7654(6) 0.7240(7) 0.1962(7) 0.030(2) Uani 0.427(5) 1 d . . P A 2
C34 C 0.7982(4) 0.7085(3) 0.1320(4) 0.0428(14) Uani 0.573(5) 1 d . . P A 1
H34A H 0.821551 0.671678 0.158996 0.064 Uiso 0.573(5) 1 calc R U P A 1
H34B H 0.836840 0.731793 0.122084 0.064 Uiso 0.573(5) 1 calc R U P A 1
H34C H 0.756014 0.698307 0.083966 0.064 Uiso 0.573(5) 1 calc R U P A 1
C34A C 0.7913(7) 0.6806(5) 0.1511(5) 0.056(3) Uani 0.427(5) 1 d . . P A 2
H34D H 0.747736 0.670409 0.104045 0.084 Uiso 0.427(5) 1 calc R U P A 2
H34E H 0.811175 0.644090 0.180651 0.084 Uiso 0.427(5) 1 calc R U P A 2
H34F H 0.831695 0.699229 0.139220 0.084 Uiso 0.427(5) 1 calc R U P A 2
C35 C 0.7679(4) 0.6421(3) 0.3096(6) 0.0286(18) Uani 0.573(5) 1 d . . P A 1
C35A C 0.7707(5) 0.6387(4) 0.3434(6) 0.0272(19) Uani 0.427(5) 1 d . . P A 2
C36 C 0.7832(3) 0.5760(2) 0.3184(4) 0.0352(12) Uani 0.573(5) 1 d . . P A 1
C37 C 0.8013(3) 0.5465(3) 0.3866(4) 0.0416(14) Uani 0.573(5) 1 d . . P A 1
H37 H 0.803112 0.568133 0.429598 0.050 Uiso 0.573(5) 1 calc R U P A 1
C38 C 0.8168(4) 0.4851(3) 0.3919(5) 0.0517(16) Uani 0.573(5) 1 d . . P A 1
H38 H 0.830605 0.465294 0.439046 0.062 Uiso 0.573(5) 1 calc R U P A 1
C39 C 0.8123(5) 0.4531(3) 0.3294(5) 0.053(2) Uani 0.573(5) 1 d . . P A 1
H39 H 0.821963 0.411163 0.333314 0.064 Uiso 0.573(5) 1 calc R U P A 1
C40 C 0.7936(4) 0.4820(3) 0.2607(4) 0.0560(17) Uani 0.573(5) 1 d . . P A 1
H40 H 0.790955 0.460002 0.217712 0.067 Uiso 0.573(5) 1 calc R U P A 1
C40A C 0.8178(4) 0.4742(2) 0.3437(4) 0.076(5) Uani 0.427(5) 1 d G . P A 2
H40A H 0.811301 0.442831 0.308394 0.092 Uiso 0.427(5) 1 calc R U P A 2
C41A C 0.7875(3) 0.5306(2) 0.3186(3) 0.052(2) Uani 0.427(5) 1 d G . P A 2
H41A H 0.760308 0.537939 0.266154 0.063 Uiso 0.427(5) 1 calc R U P A 2
C36A C 0.7971(3) 0.57647(17) 0.3703(3) 0.0351(17) Uani 0.427(5) 1 d G . P A 2
C37A C 0.8369(3) 0.5658(2) 0.4471(3) 0.0454(19) Uani 0.427(5) 1 d G . P A 2
H37A H 0.843424 0.597125 0.482436 0.054 Uiso 0.427(5) 1 calc R U P A 2
C38A C 0.8672(3) 0.5093(3) 0.4722(3) 0.068(3) Uani 0.427(5) 1 d G . P A 2
H38A H 0.894418 0.502017 0.524678 0.082 Uiso 0.427(5) 1 calc R U P A 2
C39A C 0.8577(4) 0.46348(18) 0.4205(4) 0.070(3) Uani 0.427(5) 1 d G . P A 2
H39A H 0.878358 0.424869 0.437659 0.084 Uiso 0.427(5) 1 calc R U P A 2
C41 C 0.7789(4) 0.5426(2) 0.2551(4) 0.0469(14) Uani 0.573(5) 1 d . . P A 1
H41 H 0.765779 0.562098 0.207877 0.056 Uiso 0.573(5) 1 calc R U P A 1
C42 C 0.4873(3) 0.8408(3) 0.2671(4) 0.0357(12) Uani 0.5 1 d . . P E 1
H42A H 0.530896 0.859224 0.259561 0.043 Uiso 0.5 1 calc R U P E 1
H42B H 0.509189 0.818456 0.315366 0.043 Uiso 0.5 1 calc R U P E 1
C42A C 0.4864(3) 0.8635(3) 0.2371(4) 0.0293(11) Uani 0.5 1 d . . P E 2
H42C H 0.480392 0.887865 0.192262 0.035 Uiso 0.5 1 calc R U P E 2
H42D H 0.541501 0.862244 0.271048 0.035 Uiso 0.5 1 calc R U P E 2
C43 C 0.4403(2) 0.89148(15) 0.2783(2) 0.0514(8) Uani 1 1 d . . . . .
H43C H 0.430712 0.934082 0.263075 0.062 Uiso 0.5 1 calc R U P E 2
H43D H 0.472488 0.890622 0.333164 0.062 Uiso 0.5 1 calc R U P E 2
H43A H 0.454368 0.894775 0.333285 0.062 Uiso 0.5 1 calc R U P E 1
H43B H 0.458127 0.928749 0.262719 0.062 Uiso 0.5 1 calc R U P E 1
C44 C 0.3624(4) 0.8919(3) 0.2443(4) 0.0437(14) Uani 0.5 1 d . . P E 1
H44A H 0.345635 0.922084 0.203379 0.052 Uiso 0.5 1 calc R U P E 1
H44B H 0.341629 0.903804 0.281709 0.052 Uiso 0.5 1 calc R U P E 1
C44A C 0.3552(4) 0.8590(4) 0.2635(4) 0.0455(15) Uani 0.5 1 d . . P E 2
H44C H 0.361736 0.835642 0.309180 0.055 Uiso 0.5 1 calc R U P E 2
H44D H 0.317906 0.891298 0.258580 0.055 Uiso 0.5 1 calc R U P E 2
C45 C 0.3270(3) 0.82586(18) 0.2088(5) 0.096(2) Uani 1 1 d . . . . .
H45A H 0.313882 0.804515 0.246860 0.115 Uiso 0.5 1 calc R U P E 1
H45B H 0.278362 0.832917 0.164422 0.115 Uiso 0.5 1 calc R U P E 1
H45C H 0.298163 0.851707 0.164881 0.115 Uiso 0.5 1 calc R U P E 2
H45D H 0.288672 0.800731 0.217764 0.115 Uiso 0.5 1 calc R U P E 2
C46 C 0.37442(18) 0.78470(17) 0.1848(2) 0.0487(8) Uani 1 1 d . . . . .
H46A H 0.370086 0.743738 0.202371 0.058 Uiso 1 1 calc R U . . .
H46B H 0.352953 0.783772 0.128923 0.058 Uiso 1 1 calc R U . . .
C47 C 0.4569(2) 0.80066(16) 0.2130(4) 0.0786(17) Uani 1 1 d . . . . .
H47 H 0.450266 0.829209 0.170968 0.094 Uiso 0.5 1 calc R U P E 1
H47A H 0.470574 0.785203 0.265341 0.094 Uiso 0.5 1 calc R U P E 2
C48 C 0.5229(3) 0.8042(2) 0.0594(3) 0.0277(10) Uani 0.5 1 d . . P F 1
H48A H 0.573248 0.819683 0.094748 0.033 Uiso 0.5 1 calc R U P F 1
H48B H 0.484299 0.836153 0.051306 0.033 Uiso 0.5 1 calc R U P F 1
C48A C 0.5556(4) 0.7685(4) 0.0710(3) 0.0473(16) Uani 0.5 1 d . . P F 2
H48C H 0.592988 0.735384 0.080647 0.057 Uiso 0.5 1 calc R U P F 2
H48D H 0.583147 0.802824 0.102810 0.057 Uiso 0.5 1 calc R U P F 2
C49 C 0.5267(2) 0.78796(16) -0.01634(18) 0.0497(8) Uani 1 1 d . . . . .
H49A H 0.565200 0.756056 -0.008695 0.060 Uiso 0.5 1 calc R U P F 1
H49B H 0.541757 0.823522 -0.037783 0.060 Uiso 0.5 1 calc R U P F 1
H49C H 0.503552 0.828466 -0.024298 0.060 Uiso 0.5 1 calc R U P F 2
H49D H 0.569911 0.788177 -0.032339 0.060 Uiso 0.5 1 calc R U P F 2
C50 C 0.4452(7) 0.7656(5) -0.0717(6) 0.056(3) Uani 0.5 1 d . . P F 1
H50A H 0.415479 0.800567 -0.099873 0.067 Uiso 0.5 1 calc R U P F 1
H50B H 0.451670 0.738060 -0.108836 0.067 Uiso 0.5 1 calc R U P F 1
C50A C 0.4663(7) 0.7406(6) -0.0613(5) 0.062(3) Uani 0.5 1 d . . P F 2
H50C H 0.425599 0.763533 -0.101280 0.074 Uiso 0.5 1 calc R U P F 2
H50D H 0.491553 0.716211 -0.087440 0.074 Uiso 0.5 1 calc R U P F 2
C51 C 0.4026(5) 0.7364(4) -0.0383(4) 0.0531(18) Uani 0.5 1 d . . P F 1
H51A H 0.384198 0.698864 -0.067345 0.064 Uiso 0.5 1 calc R U P F 1
H51B H 0.356579 0.761494 -0.048977 0.064 Uiso 0.5 1 calc R U P F 1
C51A C 0.4328(4) 0.7051(3) -0.0389(3) 0.0327(12) Uani 0.5 1 d . . P F 2
H51C H 0.457375 0.665399 -0.035176 0.039 Uiso 0.5 1 calc R U P F 2
H51D H 0.379636 0.701678 -0.077326 0.039 Uiso 0.5 1 calc R U P F 2
C52 C 0.42918(17) 0.71936(13) 0.04094(16) 0.0370(6) Uani 1 1 d . . . . .
H52C H 0.384216 0.745018 0.033024 0.044 Uiso 0.5 1 calc R U P F 2
H52D H 0.423301 0.681527 0.064813 0.044 Uiso 0.5 1 calc R U P F 2
H52A H 0.438395 0.675579 0.045293 0.044 Uiso 0.5 1 calc R U P F 1
H52B H 0.388119 0.728106 0.058496 0.044 Uiso 0.5 1 calc R U P F 1
C53 C 0.5022(3) 0.7512(2) 0.09271(18) 0.0729(15) Uani 1 1 d . . . . .
H53 H 0.541747 0.722045 0.092218 0.087 Uiso 0.5 1 calc R U P F 1
H53A H 0.477133 0.791562 0.083995 0.087 Uiso 0.5 1 calc R U P F 2
C54 C 0.5137(2) 0.66692(14) 0.29535(18) 0.0436(7) Uani 1 1 d . . . . .
H54A H 0.477038 0.693508 0.305056 0.052 Uiso 1 1 calc R U . . .
H54B H 0.566186 0.679324 0.329226 0.052 Uiso 1 1 calc R U . . .
C55 C 0.5003(2) 0.60200(16) 0.3127(2) 0.0543(9) Uani 1 1 d . . . . .
H55A H 0.508688 0.598632 0.366503 0.065 Uiso 1 1 calc R U . . .
H55B H 0.446497 0.590668 0.281643 0.065 Uiso 1 1 calc R U . . .
C56 C 0.5533(2) 0.55961(14) 0.29661(18) 0.0485(8) Uani 1 1 d . . . . .
H56A H 0.541715 0.517892 0.305922 0.058 Uiso 1 1 calc R U . . .
H56B H 0.607012 0.568416 0.331036 0.058 Uiso 1 1 calc R U . . .
C57 C 0.5444(3) 0.56583(14) 0.2156(2) 0.0653(12) Uani 1 1 d . . . . .
H57A H 0.492170 0.552945 0.181389 0.078 Uiso 1 1 calc R U . . .
H57B H 0.581569 0.539201 0.206920 0.078 Uiso 1 1 calc R U . . .
C58 C 0.5574(2) 0.63047(13) 0.19693(17) 0.0421(7) Uani 1 1 d . . . . .
H58A H 0.548342 0.633284 0.142939 0.050 Uiso 1 1 calc R U . . .
H58B H 0.611183 0.642048 0.227384 0.050 Uiso 1 1 calc R U . . .
C59 C 0.50344(14) 0.67376(11) 0.21338(14) 0.0271(5) Uani 1 1 d . . . . .
H59 H 0.449495 0.662664 0.180132 0.032 Uiso 1 1 calc R U . . .
C60 C 0.8997(5) 0.4355(4) 0.6500(5) 0.0493(16) Uani 0.5 1 d . . P G 2
H60 H 0.865538 0.467269 0.647363 0.059 Uiso 0.5 1 calc R U P G 2
C60A C 0.8708(4) 0.4473(3) 0.6128(4) 0.0400(14) Uani 0.5 1 d . . P G 1
H60A H 0.824899 0.470142 0.592281 0.048 Uiso 0.5 1 calc R U P G 1
C61 C 0.9731(7) 0.4539(6) 0.6570(6) 0.066(3) Uani 0.5 1 d . . P G 2
H61 H 0.983298 0.495274 0.654023 0.079 Uiso 0.5 1 calc R U P G 2
C61A C 0.9389(5) 0.4693(4) 0.6141(5) 0.0509(17) Uani 0.5 1 d . . P G 1
H61A H 0.940323 0.508146 0.594573 0.061 Uiso 0.5 1 calc R U P G 1
C62 C 1.0288(7) 0.4132(8) 0.6680(7) 0.069(3) Uani 0.5 1 d . . P G 2
H62 H 1.077300 0.425277 0.669916 0.083 Uiso 0.5 1 calc R U P G 2
C62A C 1.0037(7) 0.4361(6) 0.6429(6) 0.053(3) Uani 0.5 1 d . . P G 1
H62A H 1.050416 0.452067 0.644077 0.063 Uiso 0.5 1 calc R U P G 1
C63 C 1.0142(9) 0.3535(7) 0.6765(10) 0.073(4) Uani 0.5 1 d . . P G 2
H63 H 1.050284 0.322210 0.683778 0.088 Uiso 0.5 1 calc R U P G 2
C63A C 1.0025(8) 0.3791(6) 0.6706(8) 0.049(3) Uani 0.5 1 d . . P G 1
H63A H 1.049741 0.358423 0.694638 0.059 Uiso 0.5 1 calc R U P G 1
C64 C 0.9396(11) 0.3445(13) 0.6730(14) 0.085(8) Uani 0.5 1 d . . P G 2
H64 H 0.932111 0.306546 0.691222 0.102 Uiso 0.5 1 calc R U P G 2
C64A C 0.9327(12) 0.3496(9) 0.6646(10) 0.062(6) Uani 0.5 1 d . . P G 1
H64A H 0.931367 0.307772 0.673332 0.074 Uiso 0.5 1 calc R U P G 1
C65 C 0.8718(3) 0.3829(2) 0.6466(3) 0.0619(11) Uani 1 1 d . . . . .
C71 C 0.71474(11) 0.39489(9) 0.57786(11) 0.0433(7) Uani 1 1 d G . . . .
C66 C 0.72198(14) 0.41313(11) 0.51234(14) 0.0726(14) Uani 1 1 d G . . . .
H66 H 0.767622 0.404599 0.505552 0.087 Uiso 1 1 calc R U . . .
C67 C 0.66242(18) 0.44385(12) 0.45676(12) 0.0870(18) Uani 1 1 d G . . . .
H67 H 0.667371 0.456310 0.411976 0.104 Uiso 1 1 calc R U . . .
C68 C 0.59564(14) 0.45633(10) 0.46669(10) 0.0622(11) Uani 1 1 d G . . . .
H68 H 0.554935 0.477322 0.428698 0.075 Uiso 1 1 calc R U . . .
C69 C 0.58840(10) 0.43809(10) 0.53221(11) 0.0466(7) Uani 1 1 d G . . . .
H69 H 0.542749 0.446624 0.538998 0.056 Uiso 1 1 calc R U . . .
C70 C 0.64795(12) 0.40738(9) 0.58780(9) 0.0400(6) Uani 1 1 d G . . . .
H70 H 0.643000 0.394914 0.632575 0.048 Uiso 1 1 calc R U . . .
C72 C 0.84393(18) 0.40812(14) 0.78358(18) 0.0402(6) Uani 1 1 d . . . . .
H72 H 0.883000 0.425749 0.771567 0.048 Uiso 1 1 calc R U . . .
C73 C 0.84306(19) 0.41987(15) 0.85376(18) 0.0439(7) Uani 1 1 d . . . . .
H73 H 0.881202 0.445055 0.888493 0.053 Uiso 1 1 calc R U . . .
C74 C 0.7869(2) 0.39513(14) 0.87348(17) 0.0430(7) Uani 1 1 d . . . . .
H74 H 0.786049 0.403199 0.921335 0.052 Uiso 1 1 calc R U . . .
C75 C 0.7324(2) 0.35850(14) 0.82205(18) 0.0424(7) Uani 1 1 d . . . . .
H75 H 0.693289 0.341338 0.834388 0.051 Uiso 1 1 calc R U . . .
C76 C 0.73435(18) 0.34660(13) 0.75237(18) 0.0409(6) Uani 1 1 d . . . . .
H76 H 0.696625 0.320564 0.718650 0.049 Uiso 1 1 calc R U . . .
C77 C 0.78905(18) 0.37101(13) 0.72934(17) 0.0378(6) Uani 1 1 d . . . . .
C78 C 0.7961(2) 0.24090(15) 0.6804(2) 0.0526(8) Uani 1 1 d . . . . .
H78 H 0.803957 0.252074 0.730416 0.063 Uiso 1 1 calc R U . . .
C79 C 0.7965(3) 0.17989(16) 0.6636(3) 0.0599(9) Uani 1 1 d . . . . .
H79 H 0.803125 0.150607 0.701390 0.072 Uiso 1 1 calc R U . . .
C80 C 0.7872(2) 0.16236(15) 0.5920(2) 0.0551(9) Uani 1 1 d . . . . .
H80 H 0.787981 0.121088 0.580251 0.066 Uiso 1 1 calc R U . . .
C81 C 0.7767(2) 0.20601(15) 0.5372(2) 0.0517(9) Uani 1 1 d . . . . .
H81 H 0.770663 0.194669 0.487754 0.062 Uiso 1 1 calc R U . . .
C82 C 0.77504(19) 0.26614(15) 0.55501(19) 0.0462(7) Uani 1 1 d . . . . .
H82 H 0.767031 0.295134 0.516605 0.055 Uiso 1 1 calc R U . . .
C83 C 0.78462(18) 0.28608(13) 0.6269(2) 0.0413(7) Uani 1 1 d . . . . .
B1 B 0.7898(2) 0.35878(16) 0.6460(2) 0.0419(8) Uani 1 1 d . . . . .

loop_
_atom_site_aniso_label
_atom_site_aniso_U_11
_atom_site_aniso_U_22
_atom_site_aniso_U_33
_atom_site_aniso_U_23
_atom_site_aniso_U_13
_atom_site_aniso_U_12
Dy1 0.02178(8) 0.02596(8) 0.02653(8) 0.00014(5) 0.00618(6) 0.00270(5)
S1 0.0363(17) 0.0298(19) 0.0281(11) 0.0058(11) 0.0113(10) 0.0033(15)
S1A 0.052(4) 0.0288(17) 0.027(2) 0.0077(14) 0.025(2) 0.0126(18)
S2 0.0326(7) 0.0311(8) 0.0330(12) 0.0103(9) 0.0124(8) 0.0048(5)
S2A 0.0347(10) 0.0255(9) 0.0262(14) 0.0048(10) 0.0098(10) 0.0025(6)
P1 0.0240(3) 0.0401(4) 0.0333(3) 0.0049(3) 0.0056(3) -0.0039(3)
P2 0.0218(3) 0.0242(3) 0.0278(3) 0.0017(2) 0.0074(2) 0.0005(2)
O1 0.0217(9) 0.0347(9) 0.0349(9) 0.0010(8) 0.0020(7) -0.0018(7)
O2 0.0200(8) 0.0289(8) 0.0246(8) -0.0011(7) 0.0058(6) 0.0012(6)
N1 0.0289(12) 0.026(4) 0.016(6) 0.007(4) 0.010(4) 0.001(2)
N1A 0.0289(12) 0.026(4) 0.016(6) 0.007(4) 0.010(4) 0.001(2)
N2A 0.0247(10) 0.024(5) 0.011(5) -0.008(3) 0.009(4) 0.000(3)
N2 0.0247(10) 0.024(5) 0.011(5) -0.008(3) 0.009(4) 0.000(3)
N3 0.0241(13) 0.022(7) 0.0254(11) -0.004(5) 0.0101(9) 0.004(5)
N3A 0.0241(13) 0.022(7) 0.0254(11) -0.004(5) 0.0101(9) 0.004(5)
N4 0.026(2) 0.035(4) 0.017(5) 0.004(3) 0.014(3) 0.002(2)
N4A 0.026(3) 0.038(6) 0.014(5) -0.001(3) 0.011(3) 0.000(3)
N5 0.030(2) 0.030(3) 0.029(4) 0.008(3) 0.009(3) 0.0040(18)
N5A 0.030(3) 0.026(5) 0.017(6) 0.003(4) 0.005(4) 0.011(3)
C1 0.072(2) 0.0472(18) 0.0482(18) 0.0115(15) 0.0289(17) 0.0092(17)
C2 0.073(3) 0.056(2) 0.0410(17) 0.0084(15) 0.0225(17) 0.0123(18)
C3 0.0496(19) 0.056(2) 0.057(2) -0.0009(16) 0.0224(16) 0.0040(16)
C4 0.059(2) 0.0473(18) 0.0501(19) 0.0042(15) 0.0089(16) 0.0083(16)
C5 0.051(2) 0.0506(19) 0.0444(17) -0.0018(14) 0.0024(15) 0.0083(16)
C6 0.0300(13) 0.0418(15) 0.0347(14) 0.0026(11) 0.0068(11) -0.0048(11)
C7 0.157(6) 0.061(3) 0.064(3) -0.006(2) 0.061(3) -0.029(3)
C8 0.205(8) 0.086(4) 0.080(3) -0.018(3) 0.089(4) -0.067(4)
C9 0.203(8) 0.076(3) 0.075(3) -0.009(3) 0.088(4) -0.037(4)
C10 0.098(4) 0.116(4) 0.081(3) -0.017(3) 0.059(3) -0.039(3)
C11 0.073(3) 0.068(2) 0.071(3) -0.014(2) 0.048(2) -0.022(2)
C12 0.058(2) 0.077(3) 0.0509(19) -0.0103(18) 0.0271(17) -0.033(2)
C13 0.103(4) 0.059(3) 0.081(3) 0.021(2) -0.010(3) 0.009(3)
C14 0.068(6) 0.068(6) 0.082(7) 0.034(5) -0.022(5) -0.004(5)
C14A 0.040(5) 0.042(4) 0.113(8) 0.029(5) -0.024(5) 0.009(4)
C15 0.073(7) 0.068(6) 0.076(6) 0.015(5) 0.001(5) 0.009(5)
C15A 0.035(3) 0.058(4) 0.062(5) -0.002(4) -0.002(3) 0.013(3)
C16 0.052(5) 0.119(9) 0.063(5) 0.021(5) 0.016(4) 0.032(5)
C16A 0.034(3) 0.061(4) 0.054(4) -0.002(3) -0.002(3) 0.011(3)
C17 0.028(4) 0.092(7) 0.069(5) 0.033(6) 0.015(4) 0.016(5)
C17A 0.025(3) 0.045(4) 0.057(4) 0.014(4) 0.001(3) -0.001(3)
C18 0.059(2) 0.080(3) 0.052(2) 0.016(2) 0.0052(18) 0.035(2)
C24 0.027(4) 0.070(8) 0.032(5) -0.014(5) 0.012(4) 0.004(4)
C23 0.045(4) 0.048(4) 0.047(6) -0.020(3) -0.005(4) 0.020(3)
C22 0.046(4) 0.077(6) 0.083(8) -0.047(6) 0.000(5) 0.021(4)
C21 0.070(6) 0.138(10) 0.122(9) -0.098(9) 0.046(6) -0.010(6)
C20 0.088(7) 0.148(10) 0.105(7) -0.082(7) 0.071(6) -0.034(6)
C19 0.064(5) 0.089(5) 0.067(5) -0.043(4) 0.044(5) -0.028(5)
C24A 0.041(7) 0.030(6) 0.042(8) -0.011(5) 0.012(6) -0.004(5)
C23A 0.026(4) 0.043(6) 0.032(5) -0.006(4) 0.004(4) -0.003(4)
C22A 0.075(9) 0.050(6) 0.051(6) -0.015(5) 0.028(7) 0.003(6)
C21A 0.048(5) 0.067(6) 0.041(4) -0.007(4) 0.016(4) 0.023(4)
C20A 0.056(5) 0.076(6) 0.040(4) 0.005(4) 0.027(4) 0.016(5)
C19A 0.035(4) 0.059(5) 0.030(3) -0.001(3) 0.015(3) 0.003(3)
C25 0.030(3) 0.017(3) 0.018(6) 0.003(5) 0.013(3) 0.000(3)
C25A 0.018(4) 0.045(10) 0.015(6) 0.013(5) 0.005(4) -0.009(4)
C26 0.072(9) 0.055(8) 0.070(8) 0.027(5) 0.039(6) 0.023(6)
C26A 0.062(10) 0.035(8) 0.034(6) 0.019(5) 0.003(7) -0.021(8)
C27 0.0338(17) 0.031(5) 0.010(6) -0.005(4) 0.006(4) -0.005(3)
C27A 0.0338(17) 0.031(5) 0.010(6) -0.005(4) 0.006(4) -0.005(3)
C28 0.0308(15) 0.014(5) 0.0304(19) 0.005(4) 0.0128(13) 0.004(4)
C28A 0.0308(15) 0.014(5) 0.0304(19) 0.005(4) 0.0128(13) 0.004(4)
C29 0.043(3) 0.034(4) 0.038(3) 0.013(4) 0.022(3) 0.014(4)
C29A 0.051(5) 0.035(6) 0.037(5) 0.014(5) 0.023(4) 0.005(5)
C30 0.058(4) 0.037(4) 0.042(3) 0.021(3) 0.032(3) 0.023(4)
C30A 0.056(5) 0.039(6) 0.032(4) 0.017(5) 0.026(4) 0.015(5)
C31 0.048(4) 0.030(4) 0.040(4) 0.010(4) 0.025(3) 0.015(4)
C31A 0.046(5) 0.057(6) 0.019(3) 0.000(4) 0.015(3) 0.011(5)
C32 0.026(3) 0.024(4) 0.038(4) 0.007(4) 0.013(2) 0.005(3)
C32A 0.027(4) 0.032(8) 0.019(3) 0.005(5) 0.009(3) 0.007(6)
C33 0.029(2) 0.026(5) 0.021(4) 0.008(3) 0.009(2) 0.006(3)
C33A 0.034(4) 0.028(6) 0.023(6) 0.011(4) 0.006(4) 0.012(4)
C34 0.058(4) 0.041(3) 0.036(3) 0.002(3) 0.026(3) 0.010(3)
C34A 0.082(7) 0.058(6) 0.028(4) 0.007(4) 0.022(4) 0.032(5)
C35 0.025(3) 0.030(3) 0.023(5) 0.006(4) 0.002(4) 0.005(2)
C35A 0.019(3) 0.026(3) 0.027(5) 0.000(4) 0.000(4) 0.002(2)
C36 0.025(2) 0.025(3) 0.050(3) 0.008(2) 0.010(2) 0.0015(17)
C37 0.039(3) 0.036(3) 0.050(4) 0.013(3) 0.017(3) 0.005(3)
C38 0.046(4) 0.031(3) 0.073(4) 0.018(3) 0.019(3) 0.006(3)
C39 0.050(4) 0.022(4) 0.073(4) 0.012(3) 0.010(3) 0.001(3)
C40 0.067(4) 0.031(3) 0.056(4) -0.005(2) 0.010(3) -0.004(3)
C40A 0.044(6) 0.024(6) 0.167(17) -0.014(8) 0.049(9) 0.001(5)
C41A 0.027(3) 0.035(4) 0.089(7) -0.007(4) 0.016(4) -0.001(3)
C36A 0.020(3) 0.028(4) 0.055(5) 0.012(4) 0.013(3) 0.006(3)
C37A 0.039(4) 0.036(4) 0.065(5) 0.024(3) 0.024(4) 0.012(3)
C38A 0.068(6) 0.053(5) 0.095(7) 0.045(5) 0.045(6) 0.027(4)
C39A 0.057(6) 0.037(4) 0.126(10) 0.034(5) 0.047(6) 0.023(4)
C41 0.051(3) 0.030(3) 0.048(3) 0.001(2) 0.008(3) -0.005(2)
C42 0.032(3) 0.033(3) 0.037(3) -0.006(3) 0.009(3) 0.001(2)
C42A 0.031(3) 0.020(3) 0.038(3) 0.003(2) 0.016(2) 0.003(2)
C43 0.066(2) 0.0448(17) 0.0508(18) 0.0070(14) 0.0309(17) 0.0231(16)
C44 0.043(4) 0.043(4) 0.055(4) 0.005(3) 0.029(3) 0.014(3)
C44A 0.033(3) 0.059(5) 0.050(4) 0.007(4) 0.021(3) 0.015(3)
C45 0.052(2) 0.040(2) 0.221(7) 0.008(3) 0.081(4) 0.0080(18)
C46 0.0273(15) 0.072(2) 0.0461(17) 0.0028(15) 0.0141(13) 0.0042(14)
C47 0.0411(19) 0.0300(15) 0.177(5) -0.033(2) 0.057(3) -0.0089(14)
C48 0.035(3) 0.014(2) 0.026(2) 0.0078(18) 0.004(2) 0.004(2)
C48A 0.048(4) 0.062(4) 0.028(3) -0.002(3) 0.012(3) -0.018(4)
C49 0.056(2) 0.059(2) 0.0335(15) -0.0029(13) 0.0182(15) -0.0213(16)
C50 0.068(7) 0.053(5) 0.025(4) 0.015(4) -0.003(4) -0.018(4)
C50A 0.059(6) 0.109(10) 0.016(4) -0.015(5) 0.012(4) -0.022(6)
C51 0.049(4) 0.067(5) 0.029(3) 0.005(3) 0.002(3) -0.023(4)
C51A 0.044(3) 0.025(3) 0.021(2) 0.000(2) 0.004(2) -0.003(2)
C52 0.0333(14) 0.0365(14) 0.0318(13) 0.0027(11) 0.0033(11) -0.0072(11)
C53 0.067(2) 0.108(3) 0.0248(14) 0.0103(17) -0.0005(15) -0.058(2)
C54 0.061(2) 0.0405(15) 0.0409(15) 0.0109(12) 0.0332(15) 0.0163(14)
C55 0.056(2) 0.057(2) 0.060(2) 0.0273(17) 0.0335(17) 0.0059(16)
C56 0.071(2) 0.0295(14) 0.0418(16) 0.0095(12) 0.0195(16) 0.0009(14)
C57 0.123(4) 0.0270(14) 0.0390(17) 0.0031(12) 0.025(2) 0.0146(18)
C58 0.065(2) 0.0325(14) 0.0360(14) 0.0063(11) 0.0281(14) 0.0170(13)
C59 0.0261(12) 0.0236(11) 0.0307(12) -0.0003(9) 0.0106(10) -0.0022(9)
C60 0.049(4) 0.051(4) 0.053(5) 0.001(4) 0.026(4) -0.012(3)
C60A 0.038(4) 0.045(4) 0.034(3) 0.002(3) 0.012(3) -0.005(3)
C61 0.059(6) 0.085(7) 0.064(6) -0.024(5) 0.036(6) -0.036(5)
C61A 0.046(4) 0.064(5) 0.042(4) -0.007(3) 0.016(3) -0.018(3)
C62 0.048(7) 0.106(12) 0.064(7) -0.039(7) 0.034(6) -0.026(7)
C62A 0.034(6) 0.073(7) 0.049(6) -0.007(4) 0.015(4) -0.014(4)
C63 0.045(7) 0.089(11) 0.079(8) -0.039(9) 0.018(6) -0.019(7)
C63A 0.035(5) 0.065(8) 0.047(4) -0.005(5) 0.016(3) -0.002(6)
C64 0.021(5) 0.158(18) 0.071(13) -0.036(10) 0.013(6) -0.005(7)
C64A 0.064(12) 0.092(10) 0.026(4) -0.015(5) 0.013(5) -0.043(8)
C65 0.066(3) 0.070(2) 0.072(2) -0.041(2) 0.051(2) -0.032(2)
C71 0.070(2) 0.0290(13) 0.0449(16) -0.0078(12) 0.0374(16) -0.0090(13)
C66 0.126(4) 0.048(2) 0.081(3) 0.0183(19) 0.081(3) 0.025(2)
C67 0.167(5) 0.059(2) 0.075(3) 0.027(2) 0.091(4) 0.043(3)
C68 0.110(3) 0.0407(17) 0.0440(18) 0.0043(14) 0.039(2) 0.0075(19)
C69 0.061(2) 0.0424(16) 0.0364(15) -0.0055(12) 0.0195(14) -0.0084(15)
C70 0.0532(18) 0.0374(14) 0.0312(13) -0.0066(11) 0.0189(13) -0.0148(13)
C72 0.0363(15) 0.0396(15) 0.0461(16) -0.0060(12) 0.0179(13) -0.0067(12)
C73 0.0414(16) 0.0454(16) 0.0393(15) -0.0057(13) 0.0104(13) -0.0059(13)
C74 0.0513(18) 0.0411(15) 0.0356(14) -0.0021(12) 0.0162(13) -0.0019(13)
C75 0.0504(17) 0.0374(15) 0.0448(16) -0.0013(12) 0.0247(14) -0.0088(13)
C76 0.0442(16) 0.0366(14) 0.0435(16) -0.0082(12) 0.0192(13) -0.0097(12)
C77 0.0408(15) 0.0331(13) 0.0417(15) -0.0067(11) 0.0190(13) -0.0031(11)
C78 0.068(2) 0.0377(17) 0.060(2) -0.0069(14) 0.0351(19) -0.0040(15)
C79 0.072(3) 0.0391(18) 0.077(3) -0.0050(17) 0.038(2) -0.0010(17)
C80 0.0490(19) 0.0376(16) 0.080(3) -0.0175(17) 0.0269(18) -0.0005(14)
C81 0.0415(18) 0.0489(19) 0.059(2) -0.0254(16) 0.0147(16) -0.0005(14)
C82 0.0396(16) 0.0458(17) 0.0477(17) -0.0124(14) 0.0119(13) 0.0001(13)
C83 0.0347(15) 0.0386(15) 0.0536(18) -0.0119(13) 0.0209(14) -0.0040(11)
B1 0.050(2) 0.0362(16) 0.0486(19) -0.0129(14) 0.0297(16) -0.0100(14)

loop_
_atom_type_symbol
_atom_type_description
_atom_type_scat_dispersion_real
_atom_type_scat_dispersion_imag
_atom_type_scat_source
C C 0.0181 0.0091 'International Tables Vol C Tables 4.2.6.8 and 6.1.1.4'
H H 0.0000 0.0000 'International Tables Vol C Tables 4.2.6.8 and 6.1.1.4'
B B 0.0090 0.0039 'International Tables Vol C Tables 4.2.6.8 and 6.1.1.4'
Dy Dy -9.8046 9.8477 'International Tables Vol C Tables 4.2.6.8 and 6.1.1.4'
N N 0.0311 0.0180 'International Tables Vol C Tables 4.2.6.8 and 6.1.1.4'
O O 0.0492 0.0322 'International Tables Vol C Tables 4.2.6.8 and 6.1.1.4'
P P 0.2955 0.4335 'International Tables Vol C Tables 4.2.6.8 and 6.1.1.4'
S S 0.3331 0.5567 'International Tables Vol C Tables 4.2.6.8 and 6.1.1.4'

loop_
_geom_angle_atom_site_label_1
_geom_angle_atom_site_label_2
_geom_angle_atom_site_label_3
_geom_angle
_geom_angle_site_symmetry_1
_geom_angle_site_symmetry_3
_geom_angle_publ_flag
S1A Dy1 S2A 84.9(2) . . ?
S2 Dy1 S1 90.69(16) . . ?
O1 Dy1 S1 93.84(16) . . ?
O1 Dy1 S1A 97.8(2) . . ?
O1 Dy1 S2 91.97(7) . . ?
O1 Dy1 S2A 91.69(9) . . ?
O1 Dy1 N2A 89.3(6) . . ?
O1 Dy1 N2 90.9(5) . . ?
O1 Dy1 N3 87.7(4) . . ?
O1 Dy1 N3A 89.0(6) . . ?
O1 Dy1 N4 88.1(2) . . ?
O1 Dy1 N4A 88.8(3) . . ?
O2 Dy1 S1 96.11(15) . . ?
O2 Dy1 S1A 91.8(2) . . ?
O2 Dy1 S2 91.40(7) . . ?
O2 Dy1 S2A 93.36(8) . . ?
O2 Dy1 O1 169.46(7) . . ?
O2 Dy1 N2A 91.2(6) . . ?
O2 Dy1 N2 88.5(4) . . ?
O2 Dy1 N3 82.9(4) . . ?
O2 Dy1 N3A 81.0(5) . . ?
O2 Dy1 N4 83.6(2) . . ?
O2 Dy1 N4A 84.3(3) . . ?
N2A Dy1 S1A 64.0(6) . . ?
N2A Dy1 S2A 148.6(5) . . ?
N2 Dy1 S1 73.9(4) . . ?
N2 Dy1 S2 164.5(4) . . ?
N2 Dy1 N3 59.9(4) . . ?
N2 Dy1 N4 125.1(4) . . ?
N3 Dy1 S1 133.9(3) . . ?
N3 Dy1 S2 135.4(2) . . ?
N3 Dy1 N4 65.2(3) . . ?
N3A Dy1 S1A 137.7(4) . . ?
N3A Dy1 S2A 136.9(4) . . ?
N3A Dy1 N2A 74.5(6) . . ?
N3A Dy1 N4A 67.5(4) . . ?
N4 Dy1 S1 160.8(3) . . ?
N4 Dy1 S2 70.2(2) . . ?
N4A Dy1 S1A 153.6(3) . . ?
N4A Dy1 S2A 69.4(2) . . ?
N4A Dy1 N2A 142.0(6) . . ?
C25 S1 Dy1 96.5(5) . . ?
C25A S1A Dy1 106.1(11) . . ?
C35 S2 Dy1 100.3(3) . . ?
C35A S2A Dy1 97.5(4) . . ?
O1 P1 C6 110.15(13) . . ?
O1 P1 C12 110.29(15) . . ?
O1 P1 C18 109.12(18) . . ?
C12 P1 C6 109.04(16) . . ?
C18 P1 C6 111.95(18) . . ?
C18 P1 C12 106.2(2) . . ?
O2 P2 C47 108.88(16) . . ?
O2 P2 C53 108.97(14) . . ?
O2 P2 C59 110.84(11) . . ?
C47 P2 C59 109.46(17) . . ?
C53 P2 C47 112.3(3) . . ?
C53 P2 C59 106.37(17) . . ?
P1 O1 Dy1 178.75(13) . . ?
P2 O2 Dy1 170.38(11) . . ?
C25 N1 N2 113.5(19) . . ?
C25A N1A N2A 120(3) . . ?
N1A N2A Dy1 123(2) . . ?
N1A N2A C27A 133(3) . . ?
C27A N2A Dy1 104.1(13) . . ?
N1 N2 Dy1 126.8(13) . . ?
C27 N2 Dy1 134.0(10) . . ?
C27 N2 N1 98.9(16) . . ?
C28 N3 Dy1 122.2(10) . . ?
C28 N3 C32 117.6(14) . . ?
C32 N3 Dy1 119.9(7) . . ?
C28A N3A Dy1 116.5(14) . . ?
C32A N3A Dy1 119.8(13) . . ?
C32A N3A C28A 123(2) . . ?
N5 N4 Dy1 123.7(6) . . ?
C33 N4 Dy1 120.2(7) . . ?
C33 N4 N5 116.1(8) . . ?
N5A N4A Dy1 129.7(7) . . ?
C33A N4A Dy1 119.7(10) . . ?
C33A N4A N5A 110.4(12) . . ?
C35 N5 N4 116.4(8) . . ?
C35A N5A N4A 112.9(8) . . ?
H1A C1 H1B 108.0 . . ?
C2 C1 H1A 109.4 . . ?
C2 C1 H1B 109.4 . . ?
C6 C1 H1A 109.4 . . ?
C6 C1 H1B 109.4 . . ?
C6 C1 C2 111.2(3) . . ?
C1 C2 H2A 109.2 . . ?
C1 C2 H2B 109.2 . . ?
H2A C2 H2B 107.9 . . ?
C3 C2 C1 111.9(3) . . ?
C3 C2 H2A 109.2 . . ?
C3 C2 H2B 109.2 . . ?
C2 C3 H3A 109.7 . . ?
C2 C3 H3B 109.7 . . ?
H3A C3 H3B 108.2 . . ?
C4 C3 C2 109.7(3) . . ?
C4 C3 H3A 109.7 . . ?
C4 C3 H3B 109.7 . . ?
C3 C4 H4A 109.4 . . ?
C3 C4 H4B 109.4 . . ?
C3 C4 C5 111.0(3) . . ?
H4A C4 H4B 108.0 . . ?
C5 C4 H4A 109.4 . . ?
C5 C4 H4B 109.4 . . ?
C4 C5 H5A 109.1 . . ?
C4 C5 H5B 109.1 . . ?
H5A C5 H5B 107.8 . . ?
C6 C5 C4 112.6(3) . . ?
C6 C5 H5A 109.1 . . ?
C6 C5 H5B 109.1 . . ?
P1 C6 H6 108.2 . . ?
C1 C6 P1 113.5(2) . . ?
C1 C6 H6 108.2 . . ?
C5 C6 P1 109.1(2) . . ?
C5 C6 C1 109.4(3) . . ?
C5 C6 H6 108.2 . . ?
H7A C7 H7B 108.1 . . ?
C8 C7 H7A 109.5 . . ?
C8 C7 H7B 109.5 . . ?
C12 C7 H7A 109.5 . . ?
C12 C7 H7B 109.5 . . ?
C12 C7 C8 110.6(5) . . ?
C7 C8 H8A 109.8 . . ?
C7 C8 H8B 109.8 . . ?
H8A C8 H8B 108.2 . . ?
C9 C8 C7 109.5(4) . . ?
C9 C8 H8A 109.8 . . ?
C9 C8 H8B 109.8 . . ?
C8 C9 H9A 109.4 . . ?
C8 C9 H9B 109.4 . . ?
H9A C9 H9B 108.0 . . ?
C10 C9 C8 111.0(5) . . ?
C10 C9 H9A 109.4 . . ?
C10 C9 H9B 109.4 . . ?
C9 C10 H10A 109.1 . . ?
C9 C10 H10B 109.1 . . ?
C9 C10 C11 112.4(5) . . ?
H10A C10 H10B 107.9 . . ?
C11 C10 H10A 109.1 . . ?
C11 C10 H10B 109.1 . . ?
C10 C11 H11A 109.1 . . ?
C10 C11 H11B 109.1 . . ?
C10 C11 C12 112.6(4) . . ?
H11A C11 H11B 107.8 . . ?
C12 C11 H11A 109.1 . . ?
C12 C11 H11B 109.1 . . ?
P1 C12 H12 107.1 . . ?
C7 C12 P1 115.0(3) . . ?
C7 C12 C11 110.7(4) . . ?
C7 C12 H12 107.1 . . ?
C11 C12 P1 109.4(2) . . ?
C11 C12 H12 107.1 . . ?
H13A C13 H13B 109.5 . . ?
H13C C13 H13D 106.3 . . ?
C14 C13 H13C 105.9 . . ?
C14 C13 H13D 105.9 . . ?
C14A C13 H13A 111.8 . . ?
C14A C13 H13B 111.8 . . ?
C18 C13 H13A 111.8 . . ?
C18 C13 H13B 111.8 . . ?
C18 C13 H13C 105.9 . . ?
C18 C13 H13D 105.9 . . ?
C18 C13 C14 125.5(8) . . ?
C18 C13 C14A 100.0(6) . . ?
C13 C14 H14A 111.5 . . ?
C13 C14 H14B 111.5 . . ?
H14A C14 H14B 109.3 . . ?
C15 C14 C13 101.3(8) . . ?
C15 C14 H14A 111.5 . . ?
C15 C14 H14B 111.5 . . ?
C13 C14A H14C 109.6 . . ?
C13 C14A H14D 109.6 . . ?
H14C C14A H14D 108.2 . . ?
C15A C14A C13 110.1(6) . . ?
C15A C14A H14C 109.6 . . ?
C15A C14A H14D 109.6 . . ?
C14 C15 H15A 108.5 . . ?
C14 C15 H15B 108.5 . . ?
H15A C15 H15B 107.5 . . ?
C16 C15 C14 115.3(10) . . ?
C16 C15 H15A 108.5 . . ?
C16 C15 H15B 108.5 . . ?
C14A C15A H15C 109.1 . . ?
C14A C15A H15D 109.1 . . ?
H15C C15A H15D 107.9 . . ?
C16A C15A C14A 112.3(8) . . ?
C16A C15A H15C 109.1 . . ?
C16A C15A H15D 109.1 . . ?
C15 C16 H16A 109.7 . . ?
C15 C16 H16B 109.7 . . ?
C15 C16 C17 110.0(8) . . ?
H16A C16 H16B 108.2 . . ?
C17 C16 H16A 109.7 . . ?
C17 C16 H16B 109.7 . . ?
C15A C16A H16C 108.9 . . ?
C15A C16A H16D 108.9 . . ?
C15A C16A C17A 113.2(7) . . ?
H16C C16A H16D 107.8 . . ?
C17A C16A H16C 108.9 . . ?
C17A C16A H16D 108.9 . . ?
C16 C17 H17A 109.1 . . ?
C16 C17 H17B 109.1 . . ?
H17A C17 H17B 107.9 . . ?
C18 C17 C16 112.3(8) . . ?
C18 C17 H17A 109.1 . . ?
C18 C17 H17B 109.1 . . ?
C16A C17A H17C 110.3 . . ?
C16A C17A H17D 110.3 . . ?
C16A C17A C18 106.9(6) . . ?
H17C C17A H17D 108.6 . . ?
C18 C17A H17C 110.3 . . ?
C18 C17A H17D 110.3 . . ?
P1 C18 H18 104.8 . . ?
P1 C18 H18A 100.1 . . ?
C13 C18 P1 117.4(4) . . ?
C13 C18 C17A 119.9(4) . . ?
C13 C18 H18 104.8 . . ?
C13 C18 H18A 100.1 . . ?
C17 C18 P1 129.3(6) . . ?
C17 C18 C13 103.9(5) . . ?
C17 C18 H18A 100.1 . . ?
C17A C18 P1 103.5(4) . . ?
C17A C18 H18 104.8 . . ?
C23 C24 C19 120.0 . . ?
C23 C24 C25 116.1(8) . . ?
C19 C24 C25 123.6(8) . . ?
C24 C23 H23 120.0 . . ?
C24 C23 C22 120.0 . . ?
C22 C23 H23 120.0 . . ?
C23 C22 H22 120.0 . . ?
C23 C22 C21 120.0 . . ?
C21 C22 H22 120.0 . . ?
C22 C21 H21 120.0 . . ?
C20 C21 C22 120.0 . . ?
C20 C21 H21 120.0 . . ?
C21 C20 H20 120.0 . . ?
C19 C20 C21 120.0 . . ?
C19 C20 H20 120.0 . . ?
C24 C19 H19 120.0 . . ?
C20 C19 C24 120.0 . . ?
C20 C19 H19 120.0 . . ?
C23A C24A C19A 120.0 . . ?
C23A C24A C25A 124.5(11) . . ?
C19A C24A C25A 115.5(11) . . ?
C24A C23A H23A 120.0 . . ?
C22A C23A C24A 120.0 . . ?
C22A C23A H23A 120.0 . . ?
C23A C22A H22A 120.0 . . ?
C21A C22A C23A 120.0 . . ?
C21A C22A H22A 120.0 . . ?
C22A C21A H21A 120.0 . . ?
C22A C21A C20A 120.0 . . ?
C20A C21A H21A 120.0 . . ?
C21A C20A H20A 120.0 . . ?
C21A C20A C19A 120.0 . . ?
C19A C20A H20A 120.0 . . ?
C24A C19A H19A 120.0 . . ?
C20A C19A C24A 120.0 . . ?
C20A C19A H19A 120.0 . . ?
N1 C25 S1 128.9(14) . . ?
N1 C25 C24 116.8(15) . . ?
C24 C25 S1 114.1(11) . . ?
S1A C25A C24A 126.2(19) . . ?
N1A C25A S1A 126(2) . . ?
N1A C25A C24A 107(2) . . ?
H26A C26 H26B 109.5 . . ?
H26A C26 H26C 109.5 . . ?
H26B C26 H26C 109.5 . . ?
C27 C26 H26A 109.5 . . ?
C27 C26 H26B 109.5 . . ?
C27 C26 H26C 109.5 . . ?
H26D C26A H26E 109.5 . . ?
H26D C26A H26F 109.5 . . ?
H26E C26A H26F 109.5 . . ?
C27A C26A H26D 109.5 . . ?
C27A C26A H26E 109.5 . . ?
C27A C26A H26F 109.5 . . ?
N2 C27 C26 134.1(16) . . ?
N2 C27 C28 110.5(15) . . ?
C26 C27 C28 114.0(15) . . ?
N2A C27A C26A 108.3(17) . . ?
C28A C27A N2A 122(2) . . ?
C28A C27A C26A 129(2) . . ?
N3 C28 C27 112.9(14) . . ?
N3 C28 C29 122.6(11) . . ?
C29 C28 C27 124.5(9) . . ?
N3A C28A C27A 122(2) . . ?
N3A C28A C29A 119.5(16) . . ?
C29A C28A C27A 118.2(16) . . ?
C28 C29 H29 120.4 . . ?
C28 C29 C30 119.2(7) . . ?
C30 C29 H29 120.4 . . ?
C28A C29A H29A 121.3 . . ?
C30A C29A C28A 117.5(10) . . ?
C30A C29A H29A 121.3 . . ?
C29 C30 H30 120.4 . . ?
C31 C30 C29 119.2(6) . . ?
C31 C30 H30 120.4 . . ?
C29A C30A H30A 119.4 . . ?
C31A C30A C29A 121.1(9) . . ?
C31A C30A H30A 119.4 . . ?
C30 C31 H31 120.4 . . ?
C30 C31 C32 119.3(7) . . ?
C32 C31 H31 120.4 . . ?
C30A C31A H31A 120.3 . . ?
C30A C31A C32A 119.4(9) . . ?
C32A C31A H31A 120.3 . . ?
N3 C32 C31 122.1(9) . . ?
N3 C32 C33 115.7(9) . . ?
C31 C32 C33 122.2(10) . . ?
N3A C32A C31A 119.4(15) . . ?
N3A C32A C33A 116.2(15) . . ?
C31A C32A C33A 124.4(10) . . ?
N4 C33 C32 118.7(8) . . ?
N4 C33 C34 122.3(8) . . ?
C32 C33 C34 118.9(9) . . ?
N4A C33A C32A 116.3(12) . . ?
N4A C33A C34A 126.6(14) . . ?
C32A C33A C34A 117.1(11) . . ?
C33 C34 H34A 109.5 . . ?
C33 C34 H34B 109.5 . . ?
C33 C34 H34C 109.5 . . ?
H34A C34 H34B 109.5 . . ?
H34A C34 H34C 109.5 . . ?
H34B C34 H34C 109.5 . . ?
C33A C34A H34D 109.5 . . ?
C33A C34A H34E 109.5 . . ?
C33A C34A H34F 109.5 . . ?
H34D C34A H34E 109.5 . . ?
H34D C34A H34F 109.5 . . ?
H34E C34A H34F 109.5 . . ?
N5 C35 S2 129.4(7) . . ?
N5 C35 C36 112.9(8) . . ?
C36 C35 S2 117.6(7) . . ?
N5A C35A S2A 130.0(8) . . ?
N5A C35A C36A 113.4(8) . . ?
C36A C35A S2A 116.6(7) . . ?
C37 C36 C35 122.4(6) . . ?
C37 C36 C41 118.8(5) . . ?
C41 C36 C35 118.8(6) . . ?
C36 C37 H37 120.0 . . ?
C36 C37 C38 119.9(6) . . ?
C38 C37 H37 120.0 . . ?
C37 C38 H38 119.7 . . ?
C39 C38 C37 120.5(6) . . ?
C39 C38 H38 119.7 . . ?
C38 C39 H39 120.0 . . ?
C38 C39 C40 120.0(6) . . ?
C40 C39 H39 120.0 . . ?
C39 C40 H40 120.1 . . ?
C41 C40 C39 119.9(7) . . ?
C41 C40 H40 120.1 . . ?
C41A C40A H40A 120.0 . . ?
C41A C40A C39A 120.0 . . ?
C39A C40A H40A 120.0 . . ?
C40A C41A H41A 120.0 . . ?
C36A C41A C40A 120.0 . . ?
C36A C41A H41A 120.0 . . ?
C41A C36A C35A 120.2(5) . . ?
C41A C36A C37A 120.0 . . ?
C37A C36A C35A 119.6(5) . . ?
C36A C37A H37A 120.0 . . ?
C38A C37A C36A 120.0 . . ?
C38A C37A H37A 120.0 . . ?
C37A C38A H38A 120.0 . . ?
C37A C38A C39A 120.0 . . ?
C39A C38A H38A 120.0 . . ?
C40A C39A H39A 120.0 . . ?
C38A C39A C40A 120.0 . . ?
C38A C39A H39A 120.0 . . ?
C36 C41 H41 119.6 . . ?
C40 C41 C36 120.8(6) . . ?
C40 C41 H41 119.6 . . ?
H42A C42 H42B 106.7 . . ?
C43 C42 H42A 106.9 . . ?
C43 C42 H42B 106.9 . . ?
C47 C42 H42A 106.9 . . ?
C47 C42 H42B 106.9 . . ?
C47 C42 C43 121.7(5) . . ?
H42C C42A H42D 108.4 . . ?
C43 C42A H42C 110.0 . . ?
C43 C42A H42D 110.0 . . ?
C47 C42A H42C 110.0 . . ?
C47 C42A H42D 110.0 . . ?
C47 C42A C43 108.5(4) . . ?
C42 C43 H43A 106.8 . . ?
C42 C43 H43B 106.8 . . ?
C42A C43 H43C 108.1 . . ?
C42A C43 H43D 108.1 . . ?
C42A C43 C44A 116.6(4) . . ?
H43C C43 H43D 107.3 . . ?
H43A C43 H43B 106.7 . . ?
C44 C43 C42 122.0(5) . . ?
C44 C43 H43A 106.8 . . ?
C44 C43 H43B 106.8 . . ?
C44A C43 H43C 108.1 . . ?
C44A C43 H43D 108.1 . . ?
C43 C44 H44A 109.2 . . ?
C43 C44 H44B 109.2 . . ?
C43 C44 C45 112.3(5) . . ?
H44A C44 H44B 107.9 . . ?
C45 C44 H44A 109.2 . . ?
C45 C44 H44B 109.2 . . ?
C43 C44A H44C 107.9 . . ?
C43 C44A H44D 107.9 . . ?
H44C C44A H44D 107.2 . . ?
C45 C44A C43 117.6(5) . . ?
C45 C44A H44C 107.9 . . ?
C45 C44A H44D 107.9 . . ?
C44 C45 H45A 107.6 . . ?
C44 C45 H45B 107.6 . . ?
C44A C45 H45C 106.8 . . ?
C44A C45 H45D 106.8 . . ?
C44A C45 C46 122.1(5) . . ?
H45A C45 H45B 107.0 . . ?
H45C C45 H45D 106.7 . . ?
C46 C45 C44 118.9(4) . . ?
C46 C45 H45A 107.6 . . ?
C46 C45 H45B 107.6 . . ?
C46 C45 H45C 106.8 . . ?
C46 C45 H45D 106.8 . . ?
C45 C46 H46A 108.5 . . ?
C45 C46 H46B 108.5 . . ?
H46A C46 H46B 107.5 . . ?
C47 C46 C45 115.1(4) . . ?
C47 C46 H46A 108.5 . . ?
C47 C46 H46B 108.5 . . ?
P2 C47 H47 94.9 . . ?
P2 C47 H47A 95.4 . . ?
C42 C47 P2 118.9(4) . . ?
C42 C47 C46 121.0(4) . . ?
C42 C47 H47 94.9 . . ?
C42A C47 P2 116.5(3) . . ?
C42A C47 H47A 95.4 . . ?
C46 C47 P2 118.0(3) . . ?
C46 C47 C42A 122.9(3) . . ?
C46 C47 H47 94.9 . . ?
C46 C47 H47A 95.4 . . ?
H48A C48 H48B 108.1 . . ?
C49 C48 H48A 109.5 . . ?
C49 C48 H48B 109.5 . . ?
C53 C48 H48A 109.5 . . ?
C53 C48 H48B 109.5 . . ?
C53 C48 C49 110.5(4) . . ?
H48C C48A H48D 107.4 . . ?
C49 C48A H48C 108.4 . . ?
C49 C48A H48D 108.4 . . ?
C53 C48A H48C 108.4 . . ?
C53 C48A H48D 108.4 . . ?
C53 C48A C49 115.7(5) . . ?
C48 C49 H49A 110.1 . . ?
C48 C49 H49B 110.1 . . ?
C48 C49 C50 108.1(6) . . ?
C48A C49 H49C 110.6 . . ?
C48A C49 H49D 110.6 . . ?
H49A C49 H49B 108.4 . . ?
H49C C49 H49D 108.8 . . ?
C50 C49 H49A 110.1 . . ?
C50 C49 H49B 110.1 . . ?
C50A C49 C48A 105.6(5) . . ?
C50A C49 H49C 110.6 . . ?
C50A C49 H49D 110.6 . . ?
C49 C50 H50A 108.3 . . ?
C49 C50 H50B 108.3 . . ?
H50A C50 H50B 107.4 . . ?
C51 C50 C49 115.8(7) . . ?
C51 C50 H50A 108.3 . . ?
C51 C50 H50B 108.3 . . ?
C49 C50A H50C 105.0 . . ?
C49 C50A H50D 105.0 . . ?
H50C C50A H50D 105.9 . . ?
C51A C50A C49 129.1(7) . . ?
C51A C50A H50C 105.0 . . ?
C51A C50A H50D 105.0 . . ?
C50 C51 H51A 105.8 . . ?
C50 C51 H51B 105.8 . . ?
C50 C51 C52 126.2(7) . . ?
H51A C51 H51B 106.2 . . ?
C52 C51 H51A 105.8 . . ?
C52 C51 H51B 105.8 . . ?
C50A C51A H51C 108.1 . . ?
C50A C51A H51D 108.1 . . ?
C50A C51A C52 116.7(6) . . ?
H51C C51A H51D 107.3 . . ?
C52 C51A H51C 108.1 . . ?
C52 C51A H51D 108.1 . . ?
C51 C52 H52A 108.7 . . ?
C51 C52 H52B 108.7 . . ?
C51 C52 C53 114.1(4) . . ?
C51A C52 H52C 109.6 . . ?
C51A C52 H52D 109.6 . . ?
H52C C52 H52D 108.2 . . ?
H52A C52 H52B 107.6 . . ?
C53 C52 C51A 110.1(3) . . ?
C53 C52 H52C 109.6 . . ?
C53 C52 H52D 109.6 . . ?
C53 C52 H52A 108.7 . . ?
C53 C52 H52B 108.7 . . ?
P2 C53 H53 100.5 . . ?
P2 C53 H53A 93.5 . . ?
C48 C53 P2 120.2(3) . . ?
C48 C53 C52 114.9(3) . . ?
C48 C53 H53 100.5 . . ?
C48A C53 P2 120.3(3) . . ?
C48A C53 C52 123.4(4) . . ?
C48A C53 H53A 93.5 . . ?
C52 C53 P2 115.2(2) . . ?
C52 C53 H53 100.5 . . ?
C52 C53 H53A 93.5 . . ?
H54A C54 H54B 108.0 . . ?
C55 C54 H54A 109.4 . . ?
C55 C54 H54B 109.4 . . ?
C59 C54 H54A 109.4 . . ?
C59 C54 H54B 109.4 . . ?
C59 C54 C55 111.1(3) . . ?
C54 C55 H55A 109.4 . . ?
C54 C55 H55B 109.4 . . ?
H55A C55 H55B 108.0 . . ?
C56 C55 C54 111.3(3) . . ?
C56 C55 H55A 109.4 . . ?
C56 C55 H55B 109.4 . . ?
C55 C56 H56A 109.5 . . ?
C55 C56 H56B 109.5 . . ?
C55 C56 C57 110.6(3) . . ?
H56A C56 H56B 108.1 . . ?
C57 C56 H56A 109.5 . . ?
C57 C56 H56B 109.5 . . ?
C56 C57 H57A 109.3 . . ?
C56 C57 H57B 109.3 . . ?
C56 C57 C58 111.7(3) . . ?
H57A C57 H57B 107.9 . . ?
C58 C57 H57A 109.3 . . ?
C58 C57 H57B 109.3 . . ?
C57 C58 H58A 109.4 . . ?
C57 C58 H58B 109.4 . . ?
C57 C58 C59 111.0(3) . . ?
H58A C58 H58B 108.0 . . ?
C59 C58 H58A 109.4 . . ?
C59 C58 H58B 109.4 . . ?
P2 C59 H59 108.2 . . ?
C54 C59 P2 112.08(19) . . ?
C54 C59 C58 109.7(2) . . ?
C54 C59 H59 108.2 . . ?
C58 C59 P2 110.43(19) . . ?
C58 C59 H59 108.2 . . ?
C61 C60 H60 114.8 . . ?
C65 C60 H60 114.8 . . ?
C65 C60 C61 130.4(9) . . ?
C61A C60A H60A 121.2 . . ?
C61A C60A C65 117.6(7) . . ?
C65 C60A H60A 121.2 . . ?
C60 C61 H61 119.8 . . ?
C62 C61 C60 120.4(11) . . ?
C62 C61 H61 119.8 . . ?
C60A C61A H61A 119.7 . . ?
C62A C61A C60A 120.7(9) . . ?
C62A C61A H61A 119.7 . . ?
C61 C62 H62 120.5 . . ?
C61 C62 C63 119.0(12) . . ?
C63 C62 H62 120.5 . . ?
C61A C62A H62A 119.7 . . ?
C61A C62A C63A 120.5(11) . . ?
C63A C62A H62A 119.7 . . ?
C62 C63 H63 123.9 . . ?
C62 C63 C64 112.2(16) . . ?
C64 C63 H63 123.9 . . ?
C62A C63A H63A 118.5 . . ?
C62A C63A C64A 123.1(13) . . ?
C64A C63A H63A 118.5 . . ?
C63 C64 H64 114.1 . . ?
C63 C64 C65 132(2) . . ?
C65 C64 H64 114.1 . . ?
C63A C64A H64A 121.5 . . ?
C65 C64A C63A 116.9(15) . . ?
C65 C64A H64A 121.5 . . ?
C60 C65 C64 103.2(12) . . ?
C60 C65 B1 132.4(5) . . ?
C60A C65 B1 116.3(4) . . ?
C64 C65 B1 120.9(11) . . ?
C64A C65 C60A 119.5(8) . . ?
C64A C65 B1 123.7(8) . . ?
C66 C71 C70 120.0 . . ?
C66 C71 B1 118.86(17) . . ?
C70 C71 B1 121.12(17) . . ?
C71 C66 H66 120.0 . . ?
C67 C66 C71 120.0 . . ?
C67 C66 H66 120.0 . . ?
C66 C67 H67 120.0 . . ?
C66 C67 C68 120.0 . . ?
C68 C67 H67 120.0 . . ?
C67 C68 H68 120.0 . . ?
C69 C68 C67 120.0 . . ?
C69 C68 H68 120.0 . . ?
C68 C69 H69 120.0 . . ?
C68 C69 C70 120.0 . . ?
C70 C69 H69 120.0 . . ?
C71 C70 H70 120.0 . . ?
C69 C70 C71 120.0 . . ?
C69 C70 H70 120.0 . . ?
C73 C72 H72 118.7 . . ?
C73 C72 C77 122.7(3) . . ?
C77 C72 H72 118.7 . . ?
C72 C73 H73 119.7 . . ?
C74 C73 C72 120.5(3) . . ?
C74 C73 H73 119.7 . . ?
C73 C74 H74 120.7 . . ?
C75 C74 C73 118.5(3) . . ?
C75 C74 H74 120.7 . . ?
C74 C75 H75 119.8 . . ?
C74 C75 C76 120.4(3) . . ?
C76 C75 H75 119.8 . . ?
C75 C76 H76 118.3 . . ?
C75 C76 C77 123.3(3) . . ?
C77 C76 H76 118.3 . . ?
C72 C77 B1 122.0(3) . . ?
C76 C77 C72 114.6(3) . . ?
C76 C77 B1 123.4(3) . . ?
C79 C78 H78 118.6 . . ?
C83 C78 H78 118.6 . . ?
C83 C78 C79 122.8(3) . . ?
C78 C79 H79 120.1 . . ?
C80 C79 C78 119.9(4) . . ?
C80 C79 H79 120.1 . . ?
C79 C80 H80 120.4 . . ?
C79 C80 C81 119.1(3) . . ?
C81 C80 H80 120.4 . . ?
C80 C81 H81 120.1 . . ?
C82 C81 C80 119.8(3) . . ?
C82 C81 H81 120.1 . . ?
C81 C82 H82 118.4 . . ?
C81 C82 C83 123.2(4) . . ?
C83 C82 H82 118.4 . . ?
C78 C83 C82 115.2(3) . . ?
C78 C83 B1 124.2(3) . . ?
C82 C83 B1 120.3(3) . . ?
C65 B1 C71 110.4(3) . . ?
C65 B1 C83 107.0(3) . . ?
C77 B1 C65 108.8(3) . . ?
C77 B1 C71 110.2(2) . . ?
C77 B1 C83 111.0(3) . . ?
C83 B1 C71 109.4(2) . . ?

loop_
_geom_bond_atom_site_label_1
_geom_bond_atom_site_label_2
_geom_bond_distance
_geom_bond_site_symmetry_2
_geom_bond_publ_flag
Dy1 S1 2.712(7) . ?
Dy1 S1A 2.796(9) . ?
Dy1 S2 2.705(3) . ?
Dy1 S2A 2.823(3) . ?
Dy1 O1 2.2144(18) . ?
Dy1 O2 2.2122(16) . ?
Dy1 N2A 2.57(3) . ?
Dy1 N2 2.409(19) . ?
Dy1 N3 2.494(18) . ?
Dy1 N3A 2.36(3) . ?
Dy1 N4 2.533(9) . ?
Dy1 N4A 2.390(13) . ?
S1 C25 1.914(17) . ?
S1A C25A 1.48(3) . ?
S2 C35 1.741(9) . ?
S2A C35A 1.742(10) . ?
P1 O1 1.5153(18) . ?
P1 C6 1.827(3) . ?
P1 C12 1.815(4) . ?
P1 C18 1.803(4) . ?
P2 O2 1.5174(17) . ?
P2 C47 1.812(4) . ?
P2 C53 1.798(3) . ?
P2 C59 1.821(2) . ?
N1 N2 1.45(2) . ?
N1 C25 1.304(16) . ?
N1A N2A 1.31(3) . ?
N1A C25A 1.31(2) . ?
N2A C27A 1.53(4) . ?
N2 C27 1.19(3) . ?
N3 C28 1.354(9) . ?
N3 C32 1.377(19) . ?
N3A C28A 1.337(14) . ?
N3A C32A 1.31(2) . ?
N4 N5 1.352(12) . ?
N4 C33 1.288(9) . ?
N4A N5A 1.405(15) . ?
N4A C33A 1.291(12) . ?
N5 C35 1.305(9) . ?
N5A C35A 1.321(11) . ?
C1 H1A 0.9900 . ?
C1 H1B 0.9900 . ?
C1 C2 1.528(5) . ?
C1 C6 1.527(4) . ?
C2 H2A 0.9900 . ?
C2 H2B 0.9900 . ?
C2 C3 1.517(5) . ?
C3 H3A 0.9900 . ?
C3 H3B 0.9900 . ?
C3 C4 1.500(5) . ?
C4 H4A 0.9900 . ?
C4 H4B 0.9900 . ?
C4 C5 1.532(5) . ?
C5 H5A 0.9900 . ?
C5 H5B 0.9900 . ?
C5 C6 1.526(4) . ?
C6 H6 1.0000 . ?
C7 H7A 0.9900 . ?
C7 H7B 0.9900 . ?
C7 C8 1.561(7) . ?
C7 C12 1.474(7) . ?
C8 H8A 0.9900 . ?
C8 H8B 0.9900 . ?
C8 C9 1.536(7) . ?
C9 H9A 0.9900 . ?
C9 H9B 0.9900 . ?
C9 C10 1.467(8) . ?
C10 H10A 0.9900 . ?
C10 H10B 0.9900 . ?
C10 C11 1.521(6) . ?
C11 H11A 0.9900 . ?
C11 H11B 0.9900 . ?
C11 C12 1.543(6) . ?
C12 H12 1.0000 . ?
C13 H13A 0.9900 . ?
C13 H13B 0.9900 . ?
C13 H13C 0.9900 . ?
C13 H13D 0.9900 . ?
C13 C14 1.553(10) . ?
C13 C14A 1.610(10) . ?
C13 C18 1.450(8) . ?
C14 H14A 0.9900 . ?
C14 H14B 0.9900 . ?
C14 C15 1.506(14) . ?
C14A H14C 0.9900 . ?
C14A H14D 0.9900 . ?
C14A C15A 1.574(12) . ?
C15 H15A 0.9900 . ?
C15 H15B 0.9900 . ?
C15 C16 1.399(15) . ?
C15A H15C 0.9900 . ?
C15A H15D 0.9900 . ?
C15A C16A 1.391(13) . ?
C16 H16A 0.9900 . ?
C16 H16B 0.9900 . ?
C16 C17 1.694(15) . ?
C16A H16C 0.9900 . ?
C16A H16D 0.9900 . ?
C16A C17A 1.549(10) . ?
C17 H17A 0.9900 . ?
C17 H17B 0.9900 . ?
C17 C18 1.421(9) . ?
C17A H17C 0.9900 . ?
C17A H17D 0.9900 . ?
C17A C18 1.709(9) . ?
C18 H18 1.0000 . ?
C18 H18A 1.0000 . ?
C24 C23 1.3900 . ?
C24 C19 1.3900 . ?
C24 C25 1.510(14) . ?
C23 H23 0.9500 . ?
C23 C22 1.3900 . ?
C22 H22 0.9500 . ?
C22 C21 1.3900 . ?
C21 H21 0.9500 . ?
C21 C20 1.3900 . ?
C20 H20 0.9500 . ?
C20 C19 1.3900 . ?
C19 H19 0.9500 . ?
C24A C23A 1.3900 . ?
C24A C19A 1.3900 . ?
C24A C25A 1.49(2) . ?
C23A H23A 0.9500 . ?
C23A C22A 1.3900 . ?
C22A H22A 0.9500 . ?
C22A C21A 1.3900 . ?
C21A H21A 0.9500 . ?
C21A C20A 1.3900 . ?
C20A H20A 0.9500 . ?
C20A C19A 1.3900 . ?
C19A H19A 0.9500 . ?
C26 H26A 0.9800 . ?
C26 H26B 0.9800 . ?
C26 H26C 0.9800 . ?
C26 C27 1.47(3) . ?
C26A H26D 0.9800 . ?
C26A H26E 0.9800 . ?
C26A H26F 0.9800 . ?
C26A C27A 1.55(3) . ?
C27 C28 1.496(14) . ?
C27A C28A 1.46(2) . ?
C28 C29 1.388(16) . ?
C28A C29A 1.42(2) . ?
C29 H29 0.9500 . ?
C29 C30 1.393(10) . ?
C29A H29A 0.9500 . ?
C29A C30A 1.369(15) . ?
C30 H30 0.9500 . ?
C30 C31 1.378(9) . ?
C30A H30A 0.9500 . ?
C30A C31A 1.361(14) . ?
C31 H31 0.9500 . ?
C31 C32 1.392(12) . ?
C31A H31A 0.9500 . ?
C31A C32A 1.402(16) . ?
C32 C33 1.488(9) . ?
C32A C33A 1.488(13) . ?
C33 C34 1.506(10) . ?
C33A C34A 1.513(16) . ?
C34 H34A 0.9800 . ?
C34 H34B 0.9800 . ?
C34 H34C 0.9800 . ?
C34A H34D 0.9800 . ?
C34A H34E 0.9800 . ?
C34A H34F 0.9800 . ?
C35 C36 1.500(9) . ?
C35A C36A 1.497(10) . ?
C36 C37 1.388(8) . ?
C36 C41 1.408(9) . ?
C37 H37 0.9500 . ?
C37 C38 1.397(9) . ?
C38 H38 0.9500 . ?
C38 C39 1.377(11) . ?
C39 H39 0.9500 . ?
C39 C40 1.389(11) . ?
C40 H40 0.9500 . ?
C40 C41 1.375(8) . ?
C40A H40A 0.9500 . ?
C40A C41A 1.3900 . ?
C40A C39A 1.3900 . ?
C41A H41A 0.9500 . ?
C41A C36A 1.3900 . ?
C36A C37A 1.3900 . ?
C37A H37A 0.9500 . ?
C37A C38A 1.3900 . ?
C38A H38A 0.9500 . ?
C38A C39A 1.3900 . ?
C39A H39A 0.9500 . ?
C41 H41 0.9500 . ?
C42 H42A 0.9900 . ?
C42 H42B 0.9900 . ?
C42 C43 1.511(7) . ?
C42 C47 1.320(7) . ?
C42A H42C 0.9900 . ?
C42A H42D 0.9900 . ?
C42A C43 1.537(6) . ?
C42A C47 1.512(6) . ?
C43 H43C 0.9900 . ?
C43 H43D 0.9900 . ?
C43 H43A 0.9900 . ?
C43 H43B 0.9900 . ?
C43 C44 1.361(8) . ?
C43 C44A 1.692(9) . ?
C44 H44A 0.9900 . ?
C44 H44B 0.9900 . ?
C44 C45 1.650(9) . ?
C44A H44C 0.9900 . ?
C44A H44D 0.9900 . ?
C44A C45 1.224(9) . ?
C45 H45A 0.9900 . ?
C45 H45B 0.9900 . ?
C45 H45C 0.9900 . ?
C45 H45D 0.9900 . ?
C45 C46 1.488(5) . ?
C46 H46A 0.9900 . ?
C46 H46B 0.9900 . ?
C46 C47 1.486(5) . ?
C47 H47 1.0000 . ?
C47 H47A 1.0000 . ?
C48 H48A 0.9900 . ?
C48 H48B 0.9900 . ?
C48 C49 1.540(6) . ?
C48 C53 1.473(6) . ?
C48A H48C 0.9900 . ?
C48A H48D 0.9900 . ?
C48A C49 1.612(7) . ?
C48A C53 1.307(8) . ?
C49 H49A 0.9900 . ?
C49 H49B 0.9900 . ?
C49 H49C 0.9900 . ?
C49 H49D 0.9900 . ?
C49 C50 1.571(12) . ?
C49 C50A 1.546(12) . ?
C50 H50A 0.9900 . ?
C50 H50B 0.9900 . ?
C50 C51 1.388(14) . ?
C50A H50C 0.9900 . ?
C50A H50D 0.9900 . ?
C50A C51A 1.204(13) . ?
C51 H51A 0.9900 . ?
C51 H51B 0.9900 . ?
C51 C52 1.457(7) . ?
C51A H51C 0.9900 . ?
C51A H51D 0.9900 . ?
C51A C52 1.605(6) . ?
C52 H52C 0.9900 . ?
C52 H52D 0.9900 . ?
C52 H52A 0.9900 . ?
C52 H52B 0.9900 . ?
C52 C53 1.524(4) . ?
C53 H53 1.0000 . ?
C53 H53A 1.0000 . ?
C54 H54A 0.9900 . ?
C54 H54B 0.9900 . ?
C54 C55 1.531(4) . ?
C54 C59 1.526(4) . ?
C55 H55A 0.9900 . ?
C55 H55B 0.9900 . ?
C55 C56 1.506(5) . ?
C56 H56A 0.9900 . ?
C56 H56B 0.9900 . ?
C56 C57 1.513(5) . ?
C57 H57A 0.9900 . ?
C57 H57B 0.9900 . ?
C57 C58 1.531(4) . ?
C58 H58A 0.9900 . ?
C58 H58B 0.9900 . ?
C58 C59 1.534(4) . ?
C59 H59 1.0000 . ?
C60 H60 0.9500 . ?
C60 C61 1.411(13) . ?
C60 C65 1.278(8) . ?
C60A H60A 0.9500 . ?
C60A C61A 1.379(10) . ?
C60A C65 1.574(9) . ?
C61 H61 0.9500 . ?
C61 C62 1.348(18) . ?
C61A H61A 0.9500 . ?
C61A C62A 1.354(15) . ?
C62 H62 0.9500 . ?
C62 C63 1.38(2) . ?
C62A H62A 0.9500 . ?
C62A C63A 1.383(17) . ?
C63 H63 0.9500 . ?
C63 C64 1.41(2) . ?
C63A H63A 0.9500 . ?
C63A C64A 1.45(2) . ?
C64 H64 0.9500 . ?
C64 C65 1.46(2) . ?
C64A H64A 0.9500 . ?
C64A C65 1.30(2) . ?
C65 B1 1.649(5) . ?
C71 C66 1.3900 . ?
C71 C70 1.3900 . ?
C71 B1 1.708(4) . ?
C66 H66 0.9500 . ?
C66 C67 1.3900 . ?
C67 H67 0.9500 . ?
C67 C68 1.3900 . ?
C68 H68 0.9500 . ?
C68 C69 1.3900 . ?
C69 H69 0.9500 . ?
C69 C70 1.3900 . ?
C70 H70 0.9500 . ?
C72 H72 0.9500 . ?
C72 C73 1.389(4) . ?
C72 C77 1.413(4) . ?
C73 H73 0.9500 . ?
C73 C74 1.387(5) . ?
C74 H74 0.9500 . ?
C74 C75 1.381(4) . ?
C75 H75 0.9500 . ?
C75 C76 1.389(4) . ?
C76 H76 0.9500 . ?
C76 C77 1.399(4) . ?
C77 B1 1.640(4) . ?
C78 H78 0.9500 . ?
C78 C79 1.400(5) . ?
C78 C83 1.398(5) . ?
C79 H79 0.9500 . ?
C79 C80 1.381(6) . ?
C80 H80 0.9500 . ?
C80 C81 1.394(6) . ?
C81 H81 0.9500 . ?
C81 C82 1.389(4) . ?
C82 H82 0.9500 . ?
C82 C83 1.400(5) . ?
C83 B1 1.658(4) . ?

loop_
_geom_torsion_atom_site_label_1
_geom_torsion_atom_site_label_2
_geom_torsion_atom_site_label_3
_geom_torsion_atom_site_label_4
_geom_torsion
_geom_torsion_site_symmetry_1
_geom_torsion_site_symmetry_2
_geom_torsion_site_symmetry_3
_geom_torsion_site_symmetry_4
_geom_torsion_publ_flag
Dy1 S1A C25A N1A 12(3) . . . . ?
Dy1 S1A C25A C24A -176.5(15) . . . . ?
Dy1 S2 C35 N5 -0.1(8) . . . . ?
Dy1 S2 C35 C36 -178.2(4) . . . . ?
Dy1 S2A C35A N5A -6.4(8) . . . . ?
Dy1 S2A C35A C36A 173.0(5) . . . . ?
Dy1 N2A C27A C26A -175.2(17) . . . . ?
Dy1 N2A C27A C28A -6(3) . . . . ?
Dy1 N2 C27 C26 171.5(17) . . . . ?
Dy1 N2 C27 C28 6(3) . . . . ?
Dy1 N3 C28 C27 5.8(17) . . . . ?
Dy1 N3 C28 C29 -174.2(9) . . . . ?
Dy1 N3 C32 C31 173.3(7) . . . . ?
Dy1 N3 C32 C33 -5.1(14) . . . . ?
Dy1 N3A C28A C27A 4(3) . . . . ?
Dy1 N3A C28A C29A -173.0(12) . . . . ?
Dy1 N3A C32A C31A 172.1(10) . . . . ?
Dy1 N3A C32A C33A -8(2) . . . . ?
Dy1 N4 N5 C35 1.9(10) . . . . ?
Dy1 N4 C33 C32 -3.3(10) . . . . ?
Dy1 N4 C33 C34 175.0(5) . . . . ?
Dy1 N4A N5A C35A 5.0(13) . . . . ?
Dy1 N4A C33A C32A -1.8(14) . . . . ?
Dy1 N4A C33A C34A 178.3(8) . . . . ?
S2 C35 C36 C37 -22.5(8) . . . . ?
S2 C35 C36 C41 157.4(5) . . . . ?
S2A C35A C36A C41A 145.4(4) . . . . ?
S2A C35A C36A C37A -39.9(7) . . . . ?
O1 P1 C6 C1 87.8(3) . . . . ?
O1 P1 C6 C5 -34.5(3) . . . . ?
O1 P1 C12 C7 75.1(4) . . . . ?
O1 P1 C12 C11 -50.2(4) . . . . ?
O1 P1 C18 C13 -43.3(4) . . . . ?
O1 P1 C18 C17 175.9(7) . . . . ?
O1 P1 C18 C17A -177.9(4) . . . . ?
O2 P2 C47 C42 -6.1(6) . . . . ?
O2 P2 C47 C42A 28.3(6) . . . . ?
O2 P2 C47 C46 -169.7(4) . . . . ?
O2 P2 C53 C48 -50.2(5) . . . . ?
O2 P2 C53 C48A -2.6(7) . . . . ?
O2 P2 C53 C52 165.6(3) . . . . ?
O2 P2 C59 C54 63.8(2) . . . . ?
O2 P2 C59 C58 -58.8(2) . . . . ?
N1 N2 C27 C26 -14(3) . . . . ?
N1 N2 C27 C28 -179.7(16) . . . . ?
N1A N2A C27A C26A 14(4) . . . . ?
N1A N2A C27A C28A -177(3) . . . . ?
N2A N1A C25A S1A -9(4) . . . . ?
N2A N1A C25A C24A 179(3) . . . . ?
N2A C27A C28A N3A 2(4) . . . . ?
N2A C27A C28A C29A 179(2) . . . . ?
N2 N1 C25 S1 2(3) . . . . ?
N2 N1 C25 C24 176.6(15) . . . . ?
N2 C27 C28 N3 -7(2) . . . . ?
N2 C27 C28 C29 173.0(15) . . . . ?
N3 C28 C29 C30 1.1(17) . . . . ?
N3 C32 C33 N4 5.5(13) . . . . ?
N3 C32 C33 C34 -172.9(9) . . . . ?
N3A C28A C29A C30A 1(2) . . . . ?
N3A C32A C33A N4A 6.1(18) . . . . ?
N3A C32A C33A C34A -174.0(14) . . . . ?
N4 N5 C35 S2 -1.2(11) . . . . ?
N4 N5 C35 C36 177.1(6) . . . . ?
N4A N5A C35A S2A 2.5(12) . . . . ?
N4A N5A C35A C36A -176.9(7) . . . . ?
N5 N4 C33 C32 177.5(7) . . . . ?
N5 N4 C33 C34 -4.1(11) . . . . ?
N5 C35 C36 C37 159.0(6) . . . . ?
N5 C35 C36 C41 -21.0(8) . . . . ?
N5A N4A C33A C32A -178.8(8) . . . . ?
N5A N4A C33A C34A 1.3(17) . . . . ?
N5A C35A C36A C41A -35.1(8) . . . . ?
N5A C35A C36A C37A 139.5(6) . . . . ?
C1 C2 C3 C4 -57.6(4) . . . . ?
C2 C1 C6 P1 -176.2(3) . . . . ?
C2 C1 C6 C5 -54.2(4) . . . . ?
C2 C3 C4 C5 56.6(4) . . . . ?
C3 C4 C5 C6 -56.8(5) . . . . ?
C4 C5 C6 P1 179.2(3) . . . . ?
C4 C5 C6 C1 54.5(4) . . . . ?
C6 P1 C12 C7 -46.0(4) . . . . ?
C6 P1 C12 C11 -171.3(3) . . . . ?
C6 P1 C18 C13 78.9(4) . . . . ?
C6 P1 C18 C17 -61.9(7) . . . . ?
C6 P1 C18 C17A -55.7(4) . . . . ?
C6 C1 C2 C3 57.1(5) . . . . ?
C7 C8 C9 C10 -57.6(9) . . . . ?
C8 C7 C12 P1 179.1(4) . . . . ?
C8 C7 C12 C11 -56.2(6) . . . . ?
C8 C9 C10 C11 55.1(8) . . . . ?
C9 C10 C11 C12 -52.6(7) . . . . ?
C10 C11 C12 P1 -179.1(4) . . . . ?
C10 C11 C12 C7 53.1(6) . . . . ?
C12 P1 C6 C1 -151.1(3) . . . . ?
C12 P1 C6 C5 86.7(3) . . . . ?
C12 P1 C18 C13 -162.2(4) . . . . ?
C12 P1 C18 C17 57.0(7) . . . . ?
C12 P1 C18 C17A 63.2(4) . . . . ?
C12 C7 C8 C9 58.8(8) . . . . ?
C13 C14 C15 C16 -53.3(13) . . . . ?
C13 C14A C15A C16A -69.8(11) . . . . ?
C14 C13 C18 P1 151.8(6) . . . . ?
C14 C13 C18 C17 -58.5(9) . . . . ?
C14 C15 C16 C17 57.7(13) . . . . ?
C14A C13 C18 P1 176.9(5) . . . . ?
C14A C13 C18 C17A -56.1(7) . . . . ?
C14A C15A C16A C17A 59.0(10) . . . . ?
C15 C16 C17 C18 -56.5(11) . . . . ?
C15A C16A C17A C18 -44.6(9) . . . . ?
C16 C17 C18 P1 -165.5(5) . . . . ?
C16 C17 C18 C13 49.9(8) . . . . ?
C16A C17A C18 P1 -177.8(5) . . . . ?
C16A C17A C18 C13 49.0(8) . . . . ?
C18 P1 C6 C1 -33.9(3) . . . . ?
C18 P1 C6 C5 -156.1(3) . . . . ?
C18 P1 C12 C7 -166.8(4) . . . . ?
C18 P1 C12 C11 67.9(4) . . . . ?
C18 C13 C14 C15 56.7(11) . . . . ?
C18 C13 C14A C15A 62.7(9) . . . . ?
C24 C23 C22 C21 0.0 . . . . ?
C23 C24 C19 C20 0.0 . . . . ?
C23 C24 C25 S1 167.8(6) . . . . ?
C23 C24 C25 N1 -7.6(19) . . . . ?
C23 C22 C21 C20 0.0 . . . . ?
C22 C21 C20 C19 0.0 . . . . ?
C21 C20 C19 C24 0.0 . . . . ?
C19 C24 C23 C22 0.0 . . . . ?
C19 C24 C25 S1 -6.2(14) . . . . ?
C19 C24 C25 N1 178.5(14) . . . . ?
C24A C23A C22A C21A 0.0 . . . . ?
C23A C24A C19A C20A 0.0 . . . . ?
C23A C24A C25A S1A 162.1(12) . . . . ?
C23A C24A C25A N1A -25(2) . . . . ?
C23A C22A C21A C20A 0.0 . . . . ?
C22A C21A C20A C19A 0.0 . . . . ?
C21A C20A C19A C24A 0.0 . . . . ?
C19A C24A C23A C22A 0.0 . . . . ?
C19A C24A C25A S1A -21(2) . . . . ?
C19A C24A C25A N1A 151.9(18) . . . . ?
C25 N1 N2 Dy1 -6(3) . . . . ?
C25 N1 N2 C27 180(2) . . . . ?
C25 C24 C23 C22 -174.2(9) . . . . ?
C25 C24 C19 C20 173.7(10) . . . . ?
C25A N1A N2A Dy1 -2(4) . . . . ?
C25A N1A N2A C27A 168(3) . . . . ?
C25A C24A C23A C22A 177.2(13) . . . . ?
C25A C24A C19A C20A -177.4(12) . . . . ?
C26 C27 C28 N3 -175.5(15) . . . . ?
C26 C27 C28 C29 5(2) . . . . ?
C26A C27A C28A N3A 169(2) . . . . ?
C26A C27A C28A C29A -14(3) . . . . ?
C27 C28 C29 C30 -179.0(12) . . . . ?
C27A C28A C29A C30A -176.6(17) . . . . ?
C28 N3 C32 C31 -0.6(18) . . . . ?
C28 N3 C32 C33 -179.0(10) . . . . ?
C28 C29 C30 C31 -0.7(13) . . . . ?
C28A N3A C32A C31A 2(3) . . . . ?
C28A N3A C32A C33A -178.0(16) . . . . ?
C28A C29A C30A C31A 1.3(18) . . . . ?
C29 C30 C31 C32 -0.3(12) . . . . ?
C29A C30A C31A C32A -1.9(16) . . . . ?
C30 C31 C32 N3 1.0(15) . . . . ?
C30 C31 C32 C33 179.2(7) . . . . ?
C30A C31A C32A N3A 0.5(19) . . . . ?
C30A C31A C32A C33A -179.9(10) . . . . ?
C31 C32 C33 N4 -172.9(8) . . . . ?
C31 C32 C33 C34 8.7(11) . . . . ?
C31A C32A C33A N4A -173.5(12) . . . . ?
C31A C32A C33A C34A 6.4(16) . . . . ?
C32 N3 C28 C27 179.6(13) . . . . ?
C32 N3 C28 C29 -0.4(19) . . . . ?
C32A N3A C28A C27A 175(2) . . . . ?
C32A N3A C28A C29A -2(3) . . . . ?
C33 N4 N5 C35 -179.0(7) . . . . ?
C33A N4A N5A C35A -178.3(9) . . . . ?
C35 C36 C37 C38 -178.4(6) . . . . ?
C35 C36 C41 C40 179.1(6) . . . . ?
C35A C36A C37A C38A -174.6(6) . . . . ?
C36 C37 C38 C39 -1.8(10) . . . . ?
C37 C36 C41 C40 -1.0(9) . . . . ?
C37 C38 C39 C40 1.2(12) . . . . ?
C38 C39 C40 C41 -0.6(12) . . . . ?
C39 C40 C41 C36 0.5(11) . . . . ?
C40A C41A C36A C35A 174.6(6) . . . . ?
C40A C41A C36A C37A 0.0 . . . . ?
C41A C40A C39A C38A 0.0 . . . . ?
C41A C36A C37A C38A 0.0 . . . . ?
C36A C37A C38A C39A 0.0 . . . . ?
C37A C38A C39A C40A 0.0 . . . . ?
C39A C40A C41A C36A 0.0 . . . . ?
C41 C36 C37 C38 1.6(8) . . . . ?
C42 C43 C44 C45 13.7(9) . . . . ?
C42A C43 C44A C45 -17.3(9) . . . . ?
C43 C42 C47 P2 168.0(5) . . . . ?
C43 C42 C47 C46 -28.9(10) . . . . ?
C43 C42A C47 P2 -160.7(4) . . . . ?
C43 C42A C47 C46 38.2(8) . . . . ?
C43 C44 C45 C46 -27.5(9) . . . . ?
C43 C44A C45 C46 38.2(10) . . . . ?
C44 C45 C46 C47 14.9(8) . . . . ?
C44A C45 C46 C47 -20.2(9) . . . . ?
C45 C46 C47 P2 176.3(4) . . . . ?
C45 C46 C47 C42 13.1(8) . . . . ?
C45 C46 C47 C42A -22.9(8) . . . . ?
C47 P2 C53 C48 70.6(5) . . . . ?
C47 P2 C53 C48A 118.1(6) . . . . ?
C47 P2 C53 C52 -73.7(4) . . . . ?
C47 P2 C59 C54 -56.3(3) . . . . ?
C47 P2 C59 C58 -178.9(3) . . . . ?
C47 C42 C43 C44 13.7(10) . . . . ?
C47 C42A C43 C44A -18.8(7) . . . . ?
C48 C49 C50 C51 -31.5(11) . . . . ?
C48A C49 C50A C51A 16.3(15) . . . . ?
C49 C48 C53 P2 162.0(4) . . . . ?
C49 C48 C53 C52 -53.7(6) . . . . ?
C49 C48A C53 P2 -160.9(4) . . . . ?
C49 C48A C53 C52 31.9(10) . . . . ?
C49 C50 C51 C52 -6.8(16) . . . . ?
C49 C50A C51A C52 20.3(17) . . . . ?
C50 C51 C52 C53 16.7(13) . . . . ?
C50A C51A C52 C53 -33.2(10) . . . . ?
C51 C52 C53 P2 161.1(5) . . . . ?
C51 C52 C53 C48 15.0(8) . . . . ?
C51A C52 C53 P2 -162.2(4) . . . . ?
C51A C52 C53 C48A 5.6(8) . . . . ?
C53 P2 C47 C42 -126.9(6) . . . . ?
C53 P2 C47 C42A -92.5(5) . . . . ?
C53 P2 C47 C46 69.5(5) . . . . ?
C53 P2 C59 C54 -177.8(2) . . . . ?
C53 P2 C59 C58 59.6(3) . . . . ?
C53 C48 C49 C50 61.0(6) . . . . ?
C53 C48A C49 C50A -42.8(9) . . . . ?
C54 C55 C56 C57 -56.4(4) . . . . ?
C55 C54 C59 P2 -179.4(2) . . . . ?
C55 C54 C59 C58 -56.4(3) . . . . ?
C55 C56 C57 C58 56.0(5) . . . . ?
C56 C57 C58 C59 -56.1(5) . . . . ?
C57 C58 C59 P2 179.7(2) . . . . ?
C57 C58 C59 C54 55.7(3) . . . . ?
C59 P2 C47 C42 115.2(5) . . . . ?
C59 P2 C47 C42A 149.6(5) . . . . ?
C59 P2 C47 C46 -48.4(5) . . . . ?
C59 P2 C53 C48 -169.7(4) . . . . ?
C59 P2 C53 C48A -122.1(6) . . . . ?
C59 P2 C53 C52 46.1(4) . . . . ?
C59 C54 C55 C56 57.5(4) . . . . ?
C60 C61 C62 C63 -3.6(18) . . . . ?
C60 C65 B1 C71 52.1(8) . . . . ?
C60 C65 B1 C77 -68.9(8) . . . . ?
C60 C65 B1 C83 171.1(7) . . . . ?
C60A C61A C62A C63A 0.9(17) . . . . ?
C60A C65 B1 C71 23.5(4) . . . . ?
C60A C65 B1 C77 -97.5(4) . . . . ?
C60A C65 B1 C83 142.5(4) . . . . ?
C61 C60 C65 C64 15.5(15) . . . . ?
C61 C60 C65 B1 173.6(8) . . . . ?
C61 C62 C63 C64 -1(2) . . . . ?
C61A C60A C65 C64A -9.5(12) . . . . ?
C61A C60A C65 B1 178.5(5) . . . . ?
C61A C62A C63A C64A 6(2) . . . . ?
C62 C63 C64 C65 15(3) . . . . ?
C62A C63A C64A C65 -14(2) . . . . ?
C63 C64 C65 C60 -21(3) . . . . ?
C63 C64 C65 B1 177.3(19) . . . . ?
C63A C64A C65 C60A 15.5(19) . . . . ?
C63A C64A C65 B1 -173.2(10) . . . . ?
C64 C65 B1 C71 -152.9(11) . . . . ?
C64 C65 B1 C77 86.1(12) . . . . ?
C64 C65 B1 C83 -33.9(12) . . . . ?
C64A C65 B1 C71 -148.1(10) . . . . ?
C64A C65 B1 C77 91.0(10) . . . . ?
C64A C65 B1 C83 -29.1(11) . . . . ?
C65 C60 C61 C62 -5.9(17) . . . . ?
C65 C60A C61A C62A 0.6(12) . . . . ?
C71 C66 C67 C68 0.0 . . . . ?
C66 C71 C70 C69 0.0 . . . . ?
C66 C71 B1 C65 31.6(3) . . . . ?
C66 C71 B1 C77 151.76(19) . . . . ?
C66 C71 B1 C83 -85.9(3) . . . . ?
C66 C67 C68 C69 0.0 . . . . ?
C67 C68 C69 C70 0.0 . . . . ?
C68 C69 C70 C71 0.0 . . . . ?
C70 C71 C66 C67 0.0 . . . . ?
C70 C71 B1 C65 -146.9(2) . . . . ?
C70 C71 B1 C77 -26.7(3) . . . . ?
C70 C71 B1 C83 95.6(2) . . . . ?
C72 C73 C74 C75 0.3(5) . . . . ?
C72 C77 B1 C65 12.5(4) . . . . ?
C72 C77 B1 C71 -108.6(3) . . . . ?
C72 C77 B1 C83 130.0(3) . . . . ?
C73 C72 C77 C76 -0.6(5) . . . . ?
C73 C72 C77 B1 178.6(3) . . . . ?
C73 C74 C75 C76 0.4(5) . . . . ?
C74 C75 C76 C77 -1.3(5) . . . . ?
C75 C76 C77 C72 1.3(5) . . . . ?
C75 C76 C77 B1 -177.9(3) . . . . ?
C76 C77 B1 C65 -168.3(3) . . . . ?
C76 C77 B1 C71 70.6(4) . . . . ?
C76 C77 B1 C83 -50.8(4) . . . . ?
C77 C72 C73 C74 -0.1(5) . . . . ?
C78 C79 C80 C81 -0.7(6) . . . . ?
C78 C83 B1 C65 104.7(4) . . . . ?
C78 C83 B1 C71 -135.7(3) . . . . ?
C78 C83 B1 C77 -13.8(5) . . . . ?
C79 C78 C83 C82 -1.3(5) . . . . ?
C79 C78 C83 B1 -175.5(3) . . . . ?
C79 C80 C81 C82 -0.5(6) . . . . ?
C80 C81 C82 C83 0.9(5) . . . . ?
C81 C82 C83 C78 0.0(5) . . . . ?
C81 C82 C83 B1 174.4(3) . . . . ?
C82 C83 B1 C65 -69.2(4) . . . . ?
C82 C83 B1 C71 50.4(4) . . . . ?
C82 C83 B1 C77 172.2(3) . . . . ?
C83 C78 C79 C80 1.7(6) . . . . ?
B1 C71 C66 C67 -178.5(2) . . . . ?
B1 C71 C70 C69 178.5(2) . . . . ?
